data_7133601
loop_
_publ_author_name
'Evans, Matthew J.'
'Parr, Joseph M.'
'Nguyen, Dat T.'
'Jones, Cameron'

_publ_section_title
;
 An isolable stannaimine and its cycloaddition/metathesis reactions with
 carbon dioxide.
;
_journal_issue 75
_journal_name_full 'Chemical communications (Cambridge, England)'
_journal_page_first 10350
_journal_page_last 10353
_journal_paper_doi 10.1039/d4cc04006f
_journal_volume 60
_journal_year 2024
_chemical_formula_sum 'C35.5 H55 Br Mg O2'
_chemical_formula_weight 618.01
_space_group_crystal_system triclinic
_space_group_IT_number 2
_space_group_name_Hall '-P 1'
_space_group_name_H-M_alt 'P -1'
_atom_sites_solution_hydrogens geom
_audit_creation_method SHELXL-2018/3
_audit_update_record
;
2024-08-06 deposited with the CCDC.	2024-08-26 downloaded from the CCDC.
;
_cell_angle_alpha 110.10(3)
_cell_angle_beta 90.20(3)
_cell_angle_gamma 110.90(3)
_cell_formula_units_Z 4
_cell_length_a 11.650(2)
_cell_length_b 16.270(3)
_cell_length_c 20.410(4)
_cell_measurement_reflns_used 81308
_cell_measurement_temperature 100(2)
_cell_measurement_theta_max 26.372
_cell_measurement_theta_min 1.074
_cell_volume 3358.7(16)
_computing_cell_refinement 'XDS (Kabsch, 2010)'
_computing_data_collection 'AS QEGUI'
_computing_data_reduction 'XDS (Kabsch, 2010)'
_computing_structure_refinement 'SHELXL-2018/3 (Sheldrick, 2018)'
_computing_structure_solution 'SHELXT 2018/2 (Sheldrick, 2018)'
_diffrn_ambient_temperature 100(2)
_diffrn_detector_area_resol_mean 13.3
_diffrn_measured_fraction_theta_full 0.995
_diffrn_measured_fraction_theta_max 0.973
_diffrn_measurement_device_type MX2
_diffrn_measurement_method 'Omega Scan'
_diffrn_radiation_type Synchrotron
_diffrn_radiation_wavelength 0.71073
_diffrn_reflns_av_R_equivalents 0.0811
_diffrn_reflns_av_unetI/netI 0.0469
_diffrn_reflns_Laue_measured_fraction_full 0.995
_diffrn_reflns_Laue_measured_fraction_max 0.973
_diffrn_reflns_limit_h_max 14
_diffrn_reflns_limit_h_min -14
_diffrn_reflns_limit_k_max 20
_diffrn_reflns_limit_k_min -20
_diffrn_reflns_limit_l_max 25
_diffrn_reflns_limit_l_min -25
_diffrn_reflns_number 81308
_diffrn_reflns_point_group_measured_fraction_full 0.995
_diffrn_reflns_point_group_measured_fraction_max 0.973
_diffrn_reflns_theta_full 25.242
_diffrn_reflns_theta_max 26.372
_diffrn_reflns_theta_min 1.074
_diffrn_source 'MX2 Beamline Australian Synchrotron'
_exptl_absorpt_coefficient_mu 1.271
_exptl_absorpt_correction_T_max 'Value not reported by XDS'
_exptl_absorpt_correction_T_min 'Value not reported by XDS'
_exptl_absorpt_correction_type multi-scan
_exptl_absorpt_process_details 'XDS (Kabsch, 2010)'
_exptl_crystal_colour colourless
_exptl_crystal_density_diffrn 1.222
_exptl_crystal_description needle
_exptl_crystal_F_000 1324
_exptl_crystal_size_max 0.150
_exptl_crystal_size_mid 0.130
_exptl_crystal_size_min 0.080
_exptl_transmission_factor_max 'Value not reported by XDS'
_exptl_transmission_factor_min 'Value not reported by XDS'
_refine_diff_density_max 0.896
_refine_diff_density_min -0.747
_refine_diff_density_rms 0.061
_refine_ls_extinction_method none
_refine_ls_goodness_of_fit_ref 1.053
_refine_ls_hydrogen_treatment constr
_refine_ls_matrix_type full
_refine_ls_number_parameters 1180
_refine_ls_number_reflns 13370
_refine_ls_number_restraints 2059
_refine_ls_restrained_S_all 1.064
_refine_ls_R_factor_all 0.1201
_refine_ls_R_factor_gt 0.0682
_refine_ls_shift/su_max 0.000
_refine_ls_shift/su_mean 0.000
_refine_ls_structure_factor_coef Fsqd
_refine_ls_weighting_details 'w=1/[\s^2^(Fo^2^)+(0.1268P)^2^+0.9124P] where P=(Fo^2^+2Fc^2^)/3'
_refine_ls_weighting_scheme calc
_refine_ls_wR_factor_gt 0.1960
_refine_ls_wR_factor_ref 0.2352
_reflns_Friedel_coverage 0.000
_reflns_number_gt 7485
_reflns_number_total 13370
_reflns_threshold_expression 'I > 2\s(I)'
_cod_data_source_file d4cc04006f2.cif
_cod_data_source_block cj1694
_cod_depositor_comments 'Adding full bibliography for 7133593--7133605.cif.'
_cod_original_cell_volume 3358.7(15)
_cod_original_formula_sum 'C35.50 H55 Br Mg O2'
_cod_database_code 7133601
_shelx_shelxl_version_number 2018/3
_shelx_space_group_comment
;
The symmetry employed for this shelxl refinement is uniquely defined
by the following loop, which should always be used as a source of
symmetry information in preference to the above space-group names.
They are only intended as comments.
;
_shelx_estimated_absorpt_t_min 0.832
_shelx_estimated_absorpt_t_max 0.905

loop_
_space_group_symop_operation_xyz
'x, y, z'
'-x, -y, -z'

loop_
_atom_site_label
_atom_site_type_symbol
_atom_site_fract_x
_atom_site_fract_y
_atom_site_fract_z
_atom_site_U_iso_or_equiv
_atom_site_adp_type
_atom_site_occupancy
_atom_site_site_symmetry_order
_atom_site_calc_flag
_atom_site_refinement_flags_posn
_atom_site_refinement_flags_adp
_atom_site_refinement_flags_occupancy
_atom_site_disorder_assembly
_atom_site_disorder_group
Br1 Br 0.44141(5) 0.94142(4) 0.26009(3) 0.1015(2) Uani 1 1 d . . . . .
Br2 Br -0.00059(5) 0.05828(4) 0.23968(3) 0.1022(2) Uani 1 1 d . . . . .
Mg1 Mg 0.53660(12) 0.88476(9) 0.33510(8) 0.0677(4) Uani 1 1 d . . . . .
Mg2 Mg 0.15051(12) 0.11473(10) 0.16466(8) 0.0689(4) Uani 1 1 d . . . . .
O1 O 0.6700(17) 1.0129(9) 0.3933(8) 0.072(4) Uani 0.629(13) 1 d D U P A 1
O2 O 0.6416(9) 0.8294(5) 0.2676(5) 0.075(2) Uani 0.754(10) 1 d D U P A 1
O3 O 0.3125(3) 0.1723(2) 0.23101(16) 0.0762(8) Uani 1 1 d D U . . .
O4 O 0.1564(15) -0.0111(9) 0.1080(8) 0.072(4) Uani 0.618(12) 1 d D U P B 1
O5 O 0.636(3) 0.8176(13) 0.2750(13) 0.078(7) Uani 0.246(10) 1 d D U P A 2
O6 O 0.678(3) 1.0090(15) 0.3906(12) 0.069(6) Uani 0.371(13) 1 d D U P A 2
O7 O 0.169(3) -0.0120(13) 0.1085(11) 0.069(5) Uani 0.382(12) 1 d D U P B 2
C1 C 0.4524(4) 0.7875(3) 0.3878(2) 0.0688(10) Uani 1 1 d . . . . .
C2 C 0.3277(4) 0.7226(3) 0.3689(3) 0.0779(12) Uani 1 1 d . . . . .
C3 C 0.2822(4) 0.6514(3) 0.3965(3) 0.0798(13) Uani 1 1 d . . . . .
H3 H 0.198458 0.607867 0.381311 0.096 Uiso 1 1 calc R U . . .
C4 C 0.3548(5) 0.6421(3) 0.4450(3) 0.0808(12) Uani 1 1 d . . . . .
C5 C 0.4762(5) 0.7055(3) 0.4640(3) 0.0823(13) Uani 1 1 d . . . . .
H5 H 0.528494 0.700530 0.497004 0.099 Uiso 1 1 calc R U . . .
C6 C 0.5257(4) 0.7765(3) 0.4371(2) 0.0723(11) Uani 1 1 d . . . . .
C7 C 0.2565(14) 0.7363(11) 0.3236(6) 0.069(4) Uani 0.440(9) 1 d D U P C 1
H7 H 0.328221 0.788981 0.318222 0.083 Uiso 0.440(9) 1 calc R U P C 1
C8 C 0.1768(11) 0.7901(8) 0.3363(5) 0.083(3) Uani 0.440(9) 1 d D U P C 1
H8A H 0.230969 0.856048 0.365619 0.099 Uiso 0.440(9) 1 calc R U P C 1
H8B H 0.118292 0.766474 0.366822 0.099 Uiso 0.440(9) 1 calc R U P C 1
C9 C 0.1008(11) 0.7968(8) 0.2816(6) 0.090(3) Uani 0.440(9) 1 d D U P C 1
H9A H 0.154186 0.839191 0.259260 0.108 Uiso 0.440(9) 1 calc R U P C 1
H9B H 0.038530 0.822464 0.302622 0.108 Uiso 0.440(9) 1 calc R U P C 1
C10 C 0.0364(11) 0.6965(11) 0.2269(8) 0.093(4) Uani 0.440(9) 1 d D U P C 1
H10A H -0.001271 0.648777 0.248350 0.111 Uiso 0.440(9) 1 calc R U P C 1
H10B H -0.025484 0.692085 0.191140 0.111 Uiso 0.440(9) 1 calc R U P C 1
C11 C 0.1566(11) 0.6933(9) 0.1989(6) 0.089(3) Uani 0.440(9) 1 d D U P C 1
H11A H 0.136445 0.641716 0.152022 0.106 Uiso 0.440(9) 1 calc R U P C 1
H11B H 0.203894 0.753733 0.193042 0.106 Uiso 0.440(9) 1 calc R U P C 1
C12 C 0.2360(11) 0.6770(8) 0.2482(5) 0.076(3) Uani 0.440(9) 1 d D U P C 1
H12A H 0.197407 0.609875 0.243437 0.091 Uiso 0.440(9) 1 calc R U P C 1
H12B H 0.318157 0.686606 0.232005 0.091 Uiso 0.440(9) 1 calc R U P C 1
C13 C 0.2881(15) 0.5577(9) 0.4598(8) 0.083(4) Uani 0.44 1 d D U P D 1
H13 H 0.362610 0.569948 0.491709 0.100 Uiso 0.44 1 calc R U P D 1
C14 C 0.2804(15) 0.4599(9) 0.4197(9) 0.088(5) Uani 0.44 1 d D U P D 1
H14A H 0.363749 0.464047 0.407107 0.105 Uiso 0.44 1 calc R U P D 1
H14B H 0.223834 0.434893 0.375040 0.105 Uiso 0.44 1 calc R U P D 1
C15 C 0.2372(15) 0.3881(10) 0.4545(10) 0.087(4) Uani 0.44 1 d D U P D 1
H15A H 0.307009 0.397823 0.487932 0.104 Uiso 0.44 1 calc R U P D 1
H15B H 0.212027 0.323632 0.418186 0.104 Uiso 0.44 1 calc R U P D 1
C16 C 0.1270(14) 0.3957(11) 0.4946(9) 0.092(5) Uani 0.44 1 d D U P D 1
H16A H 0.055034 0.382598 0.461289 0.111 Uiso 0.44 1 calc R U P D 1
H16B H 0.102126 0.348631 0.517624 0.111 Uiso 0.44 1 calc R U P D 1
C17 C 0.167(2) 0.4952(11) 0.5499(8) 0.099(5) Uani 0.44 1 d D U P D 1
H17A H 0.094321 0.501637 0.573226 0.118 Uiso 0.44 1 calc R U P D 1
H17B H 0.230926 0.503861 0.586248 0.118 Uiso 0.44 1 calc R U P D 1
C18 C 0.2174(16) 0.5727(10) 0.5209(7) 0.092(5) Uani 0.44 1 d D U P D 1
H18A H 0.146608 0.586182 0.506904 0.111 Uiso 0.44 1 calc R U P D 1
H18B H 0.272273 0.630430 0.559925 0.111 Uiso 0.44 1 calc R U P D 1
C19 C 0.6677(16) 0.8352(13) 0.4601(7) 0.073(4) Uani 0.532(13) 1 d D U P E 1
H19 H 0.690255 0.882266 0.436470 0.087 Uiso 0.532(13) 1 calc R U P E 1
C20 C 0.6955(9) 0.8924(9) 0.5390(5) 0.097(4) Uani 0.532(13) 1 d D U P E 1
H20A H 0.643908 0.930997 0.551161 0.116 Uiso 0.532(13) 1 calc R U P E 1
H20B H 0.672480 0.848529 0.564722 0.116 Uiso 0.532(13) 1 calc R U P E 1
C21 C 0.8316(10) 0.9574(11) 0.5629(8) 0.100(5) Uani 0.532(13) 1 d D U P E 1
H21A H 0.852562 1.006573 0.541894 0.120 Uiso 0.532(13) 1 calc R U P E 1
H21B H 0.846444 0.989426 0.614798 0.120 Uiso 0.532(13) 1 calc R U P E 1
C22 C 0.9139(11) 0.9015(11) 0.5407(7) 0.106(4) Uani 0.532(13) 1 d D U P E 1
H22A H 0.899116 0.857298 0.565931 0.127 Uiso 0.532(13) 1 calc R U P E 1
H22B H 1.001980 0.945609 0.554397 0.127 Uiso 0.532(13) 1 calc R U P E 1
C23 C 0.8899(9) 0.8452(8) 0.4611(7) 0.100(3) Uani 0.532(13) 1 d D U P E 1
H23A H 0.912741 0.889347 0.435585 0.120 Uiso 0.532(13) 1 calc R U P E 1
H23B H 0.941869 0.806916 0.449225 0.120 Uiso 0.532(13) 1 calc R U P E 1
C24 C 0.7528(9) 0.7803(8) 0.4385(8) 0.097(4) Uani 0.532(13) 1 d D U P E 1
H24A H 0.732958 0.731829 0.460111 0.117 Uiso 0.532(13) 1 calc R U P E 1
H24B H 0.737177 0.747119 0.386608 0.117 Uiso 0.532(13) 1 calc R U P E 1
C25 C 0.6383(10) 1.0905(8) 0.4365(7) 0.116(4) Uani 0.629(13) 1 d D U P A 1
H25A H 0.649910 1.099184 0.486898 0.139 Uiso 0.629(13) 1 calc R U P A 1
H25B H 0.550805 1.078945 0.422459 0.139 Uiso 0.629(13) 1 calc R U P A 1
C26 C 0.7241(10) 1.1750(7) 0.4244(9) 0.137(5) Uani 0.629(13) 1 d D U P A 1
H26A H 0.737656 1.233911 0.465184 0.164 Uiso 0.629(13) 1 calc R U P A 1
H26B H 0.692293 1.179925 0.381403 0.164 Uiso 0.629(13) 1 calc R U P A 1
C27 C 0.8405(9) 1.1555(7) 0.4156(6) 0.094(3) Uani 0.629(13) 1 d D U P A 1
H27A H 0.884486 1.166624 0.461321 0.113 Uiso 0.629(13) 1 calc R U P A 1
H27B H 0.897466 1.193866 0.391853 0.113 Uiso 0.629(13) 1 calc R U P A 1
C28 C 0.7862(12) 1.0517(8) 0.3695(8) 0.096(4) Uani 0.629(13) 1 d D U P A 1
H28A H 0.772582 1.043283 0.319281 0.116 Uiso 0.629(13) 1 calc R U P A 1
H28B H 0.842479 1.020201 0.374772 0.116 Uiso 0.629(13) 1 calc R U P A 1
C29 C 0.6755(8) 0.8412(4) 0.2014(4) 0.081(2) Uani 0.754(10) 1 d D U P A 1
H29A H 0.730364 0.907593 0.210365 0.097 Uiso 0.754(10) 1 calc R U P A 1
H29B H 0.600375 0.824081 0.168864 0.097 Uiso 0.754(10) 1 calc R U P A 1
C30 C 0.7418(11) 0.7762(6) 0.1707(5) 0.097(3) Uani 0.754(10) 1 d D U P A 1
H30A H 0.832797 0.810210 0.184035 0.117 Uiso 0.754(10) 1 calc R U P A 1
H30B H 0.722152 0.748152 0.118601 0.117 Uiso 0.754(10) 1 calc R U P A 1
C31 C 0.6938(11) 0.7016(6) 0.2019(6) 0.096(3) Uani 0.754(10) 1 d D U P A 1
H31A H 0.755038 0.672766 0.203791 0.115 Uiso 0.754(10) 1 calc R U P A 1
H31B H 0.614891 0.651145 0.173976 0.115 Uiso 0.754(10) 1 calc R U P A 1
C32 C 0.6742(9) 0.7536(6) 0.2747(5) 0.104(3) Uani 0.754(10) 1 d D U P A 1
H32A H 0.606164 0.711112 0.290788 0.124 Uiso 0.754(10) 1 calc R U P A 1
H32B H 0.750847 0.779896 0.308674 0.124 Uiso 0.754(10) 1 calc R U P A 1
C33 C 0.1638(4) 0.2118(3) 0.1118(2) 0.0716(11) Uani 1 1 d . . . . .
C34 C 0.2476(4) 0.2232(3) 0.0630(2) 0.0734(11) Uani 1 1 d . . . . .
C35 C 0.2689(5) 0.2941(3) 0.0356(3) 0.0821(13) Uani 1 1 d . . . . .
H35 H 0.325310 0.298497 0.002299 0.099 Uiso 1 1 calc R U . . .
C36 C 0.2118(5) 0.3580(3) 0.0546(3) 0.0801(12) Uani 1 1 d . . . . .
C37 C 0.1293(5) 0.3480(3) 0.1030(3) 0.0851(13) Uani 1 1 d . . . . .
H37 H 0.089192 0.391487 0.118141 0.102 Uiso 1 1 calc R U . . .
C38 C 0.1030(4) 0.2762(3) 0.1303(3) 0.0799(12) Uani 1 1 d . . . . .
C39 C 0.3025(12) 0.1502(14) 0.0334(9) 0.073(4) Uani 0.506(14) 1 d D U P F 1
H39 H 0.304269 0.121991 0.069684 0.088 Uiso 0.506(14) 1 calc R U P F 1
C40 C 0.2265(11) 0.0688(7) -0.0339(5) 0.082(3) Uani 0.506(14) 1 d D U P F 1
H40A H 0.218211 0.094914 -0.070094 0.099 Uiso 0.506(14) 1 calc R U P F 1
H40B H 0.142133 0.037719 -0.023998 0.099 Uiso 0.506(14) 1 calc R U P F 1
C41 C 0.2833(13) -0.0059(8) -0.0638(7) 0.103(4) Uani 0.506(14) 1 d D U P F 1
H41A H 0.281174 -0.039164 -0.031023 0.124 Uiso 0.506(14) 1 calc R U P F 1
H41B H 0.234483 -0.053246 -0.109621 0.124 Uiso 0.506(14) 1 calc R U P F 1
C42 C 0.4177(15) 0.0425(11) -0.0737(8) 0.099(5) Uani 0.506(14) 1 d D U P F 1
H42A H 0.455633 -0.005193 -0.090673 0.119 Uiso 0.506(14) 1 calc R U P F 1
H42B H 0.418480 0.070384 -0.109947 0.119 Uiso 0.506(14) 1 calc R U P F 1
C43 C 0.4940(12) 0.1199(9) -0.0053(9) 0.101(4) Uani 0.506(14) 1 d D U P F 1
H43A H 0.580056 0.150259 -0.013399 0.121 Uiso 0.506(14) 1 calc R U P F 1
H43B H 0.497159 0.091840 0.030413 0.121 Uiso 0.506(14) 1 calc R U P F 1
C44 C 0.4367(11) 0.1938(9) 0.0218(8) 0.088(4) Uani 0.506(14) 1 d D U P F 1
H44A H 0.439356 0.224727 -0.012576 0.105 Uiso 0.506(14) 1 calc R U P F 1
H44B H 0.486353 0.242945 0.066850 0.105 Uiso 0.506(14) 1 calc R U P F 1
C45 C 0.2502(10) 0.4354(6) 0.0205(5) 0.083(3) Uani 0.65(2) 1 d D U P G 1
H45 H 0.302452 0.416991 -0.016184 0.100 Uiso 0.65(2) 1 calc R U P G 1
C46 C 0.1400(11) 0.4326(7) -0.0169(7) 0.108(4) Uani 0.65(2) 1 d D U P G 1
H46A H 0.078787 0.439542 0.016020 0.130 Uiso 0.65(2) 1 calc R U P G 1
H46B H 0.101134 0.370338 -0.055824 0.130 Uiso 0.65(2) 1 calc R U P G 1
C47 C 0.1717(13) 0.5104(7) -0.0467(7) 0.118(4) Uani 0.65(2) 1 d D U P G 1
H47A H 0.221103 0.496565 -0.085448 0.141 Uiso 0.65(2) 1 calc R U P G 1
H47B H 0.093611 0.508983 -0.067224 0.141 Uiso 0.65(2) 1 calc R U P G 1
C48 C 0.2433(14) 0.6088(7) 0.0061(6) 0.101(3) Uani 0.65(2) 1 d D U P G 1
H48A H 0.190836 0.627562 0.041815 0.122 Uiso 0.65(2) 1 calc R U P G 1
H48B H 0.267349 0.654588 -0.018020 0.122 Uiso 0.65(2) 1 calc R U P G 1
C49 C 0.3596(12) 0.6096(7) 0.0420(7) 0.108(4) Uani 0.65(2) 1 d D U P G 1
H49A H 0.417691 0.601291 0.007337 0.130 Uiso 0.65(2) 1 calc R U P G 1
H49B H 0.401672 0.671842 0.080552 0.130 Uiso 0.65(2) 1 calc R U P G 1
C50 C 0.3297(13) 0.5320(7) 0.0721(7) 0.105(4) Uani 0.65(2) 1 d D U P G 1
H50A H 0.408491 0.530207 0.088624 0.126 Uiso 0.65(2) 1 calc R U P G 1
H50B H 0.286644 0.548035 0.113535 0.126 Uiso 0.65(2) 1 calc R U P G 1
C51 C 0.0001(11) 0.2606(11) 0.1713(6) 0.079(3) Uani 0.586(8) 1 d D U P H 1
H51 H -0.027857 0.193500 0.168025 0.094 Uiso 0.586(8) 1 calc R U P H 1
C52 C 0.0541(8) 0.3236(8) 0.2488(5) 0.093(3) Uani 0.586(8) 1 d D U P H 1
H52A H 0.125781 0.310779 0.262351 0.112 Uiso 0.586(8) 1 calc R U P H 1
H52B H 0.084309 0.390909 0.254008 0.112 Uiso 0.586(8) 1 calc R U P H 1
C53 C -0.1583(11) 0.3192(11) 0.2769(6) 0.101(4) Uani 0.586(8) 1 d D U P H 1
H53A H -0.136349 0.386296 0.282896 0.121 Uiso 0.586(8) 1 calc R U P H 1
H53B H -0.220852 0.303865 0.308067 0.121 Uiso 0.586(8) 1 calc R U P H 1
C54 C -0.0427(8) 0.3058(9) 0.2984(5) 0.102(3) Uani 0.586(8) 1 d D U P H 1
H54A H -0.066207 0.240463 0.297241 0.123 Uiso 0.586(8) 1 calc R U P H 1
H54B H -0.006081 0.350095 0.347264 0.123 Uiso 0.586(8) 1 calc R U P H 1
C55 C -0.2137(7) 0.2558(7) 0.2003(4) 0.096(3) Uani 0.586(8) 1 d D U P H 1
H55A H -0.286033 0.268039 0.186862 0.116 Uiso 0.586(8) 1 calc R U P H 1
H55B H -0.242680 0.188569 0.195099 0.116 Uiso 0.586(8) 1 calc R U P H 1
C56 C -0.1158(7) 0.2754(7) 0.1511(4) 0.089(3) Uani 0.586(8) 1 d D U P H 1
H56A H -0.152366 0.232575 0.101838 0.107 Uiso 0.586(8) 1 calc R U P H 1
H56B H -0.091888 0.341366 0.153576 0.107 Uiso 0.586(8) 1 calc R U P H 1
C57 C 0.4191(6) 0.2480(5) 0.2277(4) 0.130(2) Uani 1 1 d D U . . .
H57A H 0.393936 0.290568 0.211400 0.156 Uiso 1 1 calc R U . . .
H57B H 0.471299 0.223049 0.194699 0.156 Uiso 1 1 calc R U . . .
C58 C 0.4905(5) 0.3012(4) 0.3023(3) 0.1029(16) Uani 1 1 d D U . . .
H58A H 0.579341 0.336924 0.302343 0.123 Uiso 1 1 calc R U . . .
H58B H 0.453795 0.344637 0.332479 0.123 Uiso 1 1 calc R U . . .
C59 C 0.4719(5) 0.2185(4) 0.3244(3) 0.1124(19) Uani 1 1 d D U . . .
H59A H 0.487896 0.238917 0.376263 0.135 Uiso 1 1 calc R U . . .
H59B H 0.526132 0.184705 0.302671 0.135 Uiso 1 1 calc R U . . .
C60 C 0.3371(6) 0.1581(4) 0.2963(3) 0.115(2) Uani 1 1 d D U . . .
H60A H 0.320875 0.090654 0.286383 0.138 Uiso 1 1 calc R U . . .
H60B H 0.283611 0.178025 0.330885 0.138 Uiso 1 1 calc R U . . .
C61 C 0.2390(10) -0.0489(8) 0.1292(7) 0.096(4) Uani 0.618(12) 1 d D U P B 1
H61A H 0.239769 -0.039293 0.179882 0.115 Uiso 0.618(12) 1 calc R U P B 1
H61B H 0.324688 -0.016943 0.121406 0.115 Uiso 0.618(12) 1 calc R U P B 1
C62 C 0.1912(9) -0.1521(7) 0.0852(7) 0.096(4) Uani 0.618(12) 1 d D U P B 1
H62A H 0.215090 -0.188246 0.109269 0.116 Uiso 0.618(12) 1 calc R U P B 1
H62B H 0.220599 -0.163872 0.038697 0.116 Uiso 0.618(12) 1 calc R U P B 1
C63 C 0.0540(9) -0.1755(6) 0.0785(8) 0.124(5) Uani 0.618(12) 1 d D U P B 1
H63A H 0.008579 -0.235264 0.038262 0.149 Uiso 0.618(12) 1 calc R U P B 1
H63B H 0.020890 -0.180315 0.122224 0.149 Uiso 0.618(12) 1 calc R U P B 1
C64 C 0.0476(10) -0.0924(7) 0.0661(7) 0.104(3) Uani 0.618(12) 1 d D U P B 1
H64A H 0.047633 -0.102024 0.015450 0.125 Uiso 0.618(12) 1 calc R U P B 1
H64B H -0.029090 -0.082827 0.080581 0.125 Uiso 0.618(12) 1 calc R U P B 1
C65 C 0.5769(18) 0.7192(12) 0.2279(11) 0.083(6) Uani 0.246(10) 1 d D U P A 2
H65A H 0.502163 0.709933 0.198549 0.099 Uiso 0.246(10) 1 calc R U P A 2
H65B H 0.551434 0.677669 0.255413 0.099 Uiso 0.246(10) 1 calc R U P A 2
C66 C 0.670(3) 0.6951(15) 0.1816(19) 0.100(11) Uani 0.246(10) 1 d D U P A 2
H66A H 0.703516 0.655337 0.196620 0.120 Uiso 0.246(10) 1 calc R U P A 2
H66B H 0.630916 0.660354 0.131784 0.120 Uiso 0.246(10) 1 calc R U P A 2
C67 C 0.772(2) 0.7883(16) 0.1903(15) 0.075(6) Uani 0.246(10) 1 d D U P A 2
H67A H 0.853113 0.790013 0.206601 0.090 Uiso 0.246(10) 1 calc R U P A 2
H67B H 0.776491 0.798191 0.144983 0.090 Uiso 0.246(10) 1 calc R U P A 2
C68 C 0.739(2) 0.8634(13) 0.2444(14) 0.092(6) Uani 0.246(10) 1 d D U P A 2
H68A H 0.811199 0.906103 0.281574 0.111 Uiso 0.246(10) 1 calc R U P A 2
H68B H 0.716464 0.901641 0.221935 0.111 Uiso 0.246(10) 1 calc R U P A 2
C69 C 0.753(3) 1.0644(14) 0.3534(11) 0.114(9) Uani 0.371(13) 1 d D U P A 2
H69A H 0.705522 1.051099 0.308193 0.137 Uiso 0.371(13) 1 calc R U P A 2
H69B H 0.828219 1.049699 0.343406 0.137 Uiso 0.371(13) 1 calc R U P A 2
C70 C 0.789(3) 1.1669(12) 0.4011(9) 0.103(7) Uani 0.371(13) 1 d D U P A 2
H70A H 0.873622 1.205921 0.396449 0.124 Uiso 0.371(13) 1 calc R U P A 2
H70B H 0.729794 1.192910 0.389852 0.124 Uiso 0.371(13) 1 calc R U P A 2
C71 C 0.7836(16) 1.1645(8) 0.4742(7) 0.099(5) Uani 0.371(13) 1 d D U P A 2
H71A H 0.764006 1.217581 0.506355 0.118 Uiso 0.371(13) 1 calc R U P A 2
H71B H 0.862741 1.166822 0.494146 0.118 Uiso 0.371(13) 1 calc R U P A 2
C72 C 0.6786(16) 1.0696(10) 0.4611(9) 0.088(4) Uani 0.371(13) 1 d D U P A 2
H72A H 0.692753 1.042460 0.495531 0.106 Uiso 0.371(13) 1 calc R U P A 2
H72B H 0.598137 1.077371 0.465737 0.106 Uiso 0.371(13) 1 calc R U P A 2
C73 C 0.6542(19) 0.8526(15) 0.4672(10) 0.070(4) Uani 0.468(13) 1 d D U P E 2
H73 H 0.683340 0.880255 0.430550 0.084 Uiso 0.468(13) 1 calc R U P E 2
C74 C 0.7452(10) 0.8094(8) 0.4795(9) 0.087(4) Uani 0.468(13) 1 d D U P E 2
H74A H 0.716215 0.777718 0.513399 0.105 Uiso 0.468(13) 1 calc R U P E 2
H74B H 0.746956 0.760907 0.434557 0.105 Uiso 0.468(13) 1 calc R U P E 2
C75 C 0.8759(11) 0.8841(9) 0.5082(9) 0.100(5) Uani 0.468(13) 1 d D U P E 2
H75A H 0.907883 0.912230 0.472736 0.120 Uiso 0.468(13) 1 calc R U P E 2
H75B H 0.931522 0.853954 0.517075 0.120 Uiso 0.468(13) 1 calc R U P E 2
C76 C 0.8762(14) 0.9620(12) 0.5767(9) 0.098(5) Uani 0.468(13) 1 d D U P E 2
H76A H 0.848722 0.934589 0.613066 0.118 Uiso 0.468(13) 1 calc R U P E 2
H76B H 0.961497 1.010315 0.594107 0.118 Uiso 0.468(13) 1 calc R U P E 2
C77 C 0.7893(10) 1.0086(8) 0.5643(7) 0.098(4) Uani 0.468(13) 1 d D U P E 2
H77A H 0.820915 1.040885 0.531022 0.117 Uiso 0.468(13) 1 calc R U P E 2
H77B H 0.787151 1.056805 0.609344 0.117 Uiso 0.468(13) 1 calc R U P E 2
C78 C 0.6581(9) 0.9343(8) 0.5340(6) 0.083(3) Uani 0.468(13) 1 d D U P E 2
H78A H 0.623024 0.908490 0.570169 0.099 Uiso 0.468(13) 1 calc R U P E 2
H78B H 0.605073 0.965232 0.523226 0.099 Uiso 0.468(13) 1 calc R U P E 2
C79 C 0.3148(9) 0.5708(7) 0.4842(5) 0.070(3) Uani 0.56 1 d D U P D 2
H79 H 0.366695 0.598370 0.531431 0.084 Uiso 0.56 1 calc R U P D 2
C80 C 0.3366(12) 0.4846(8) 0.4364(7) 0.093(4) Uani 0.56 1 d D U P D 2
H80A H 0.426020 0.502569 0.432015 0.111 Uiso 0.56 1 calc R U P D 2
H80B H 0.290123 0.462019 0.388843 0.111 Uiso 0.56 1 calc R U P D 2
C81 C 0.2954(13) 0.4044(10) 0.4647(11) 0.116(5) Uani 0.56 1 d D U P D 2
H81A H 0.300528 0.346909 0.429043 0.139 Uiso 0.56 1 calc R U P D 2
H81B H 0.352674 0.422535 0.507692 0.139 Uiso 0.56 1 calc R U P D 2
C82 C 0.1655(14) 0.3822(10) 0.4818(11) 0.130(6) Uani 0.56 1 d D U P D 2
H82A H 0.149848 0.339951 0.508787 0.157 Uiso 0.56 1 calc R U P D 2
H82B H 0.106947 0.347292 0.437246 0.157 Uiso 0.56 1 calc R U P D 2
C83 C 0.1383(18) 0.4690(11) 0.5243(10) 0.131(6) Uani 0.56 1 d D U P D 2
H83A H 0.048308 0.449235 0.527487 0.157 Uiso 0.56 1 calc R U P D 2
H83B H 0.183365 0.496445 0.572789 0.157 Uiso 0.56 1 calc R U P D 2
C84 C 0.1760(11) 0.5447(9) 0.4919(9) 0.114(5) Uani 0.56 1 d D U P D 2
H84A H 0.161822 0.601253 0.522620 0.136 Uiso 0.56 1 calc R U P D 2
H84B H 0.125759 0.520267 0.445185 0.136 Uiso 0.56 1 calc R U P D 2
C85 C 0.2304(9) 0.7266(10) 0.3116(7) 0.098(4) Uani 0.560(9) 1 d D U P C 2
H85 H 0.265890 0.779024 0.293574 0.117 Uiso 0.560(9) 1 calc R U P C 2
C86 C 0.1094(7) 0.7240(7) 0.3471(4) 0.086(3) Uani 0.560(9) 1 d D U P C 2
H86A H 0.065685 0.661566 0.350804 0.103 Uiso 0.560(9) 1 calc R U P C 2
H86B H 0.130519 0.773664 0.394908 0.103 Uiso 0.560(9) 1 calc R U P C 2
C87 C 0.0290(8) 0.7418(7) 0.2990(4) 0.091(3) Uani 0.560(9) 1 d D U P C 2
H87A H -0.051025 0.734507 0.317411 0.109 Uiso 0.560(9) 1 calc R U P C 2
H87B H 0.069630 0.808981 0.304203 0.109 Uiso 0.560(9) 1 calc R U P C 2
C88 C -0.0001(11) 0.6843(11) 0.2223(6) 0.105(4) Uani 0.560(9) 1 d D U P C 2
H88A H 0.000619 0.725425 0.195933 0.126 Uiso 0.560(9) 1 calc R U P C 2
H88B H -0.084585 0.634712 0.212032 0.126 Uiso 0.560(9) 1 calc R U P C 2
C89 C 0.0901(13) 0.6387(11) 0.1974(5) 0.119(4) Uani 0.560(9) 1 d D U P C 2
H89A H 0.151215 0.676938 0.175213 0.143 Uiso 0.560(9) 1 calc R U P C 2
H89B H 0.044829 0.575465 0.160621 0.143 Uiso 0.560(9) 1 calc R U P C 2
C90 C 0.1597(12) 0.6270(8) 0.2540(5) 0.109(3) Uani 0.560(9) 1 d D U P C 2
H90A H 0.219164 0.597825 0.233572 0.130 Uiso 0.560(9) 1 calc R U P C 2
H90B H 0.100875 0.585365 0.274934 0.130 Uiso 0.560(9) 1 calc R U P C 2
C91 C 0.1028(17) -0.0726(10) 0.0386(8) 0.090(4) Uani 0.382(12) 1 d D U P B 2
H91A H 0.138405 -0.045049 0.003405 0.108 Uiso 0.382(12) 1 calc R U P B 2
H91B H 0.013792 -0.082340 0.036597 0.108 Uiso 0.382(12) 1 calc R U P B 2
C92 C 0.1196(16) -0.1653(8) 0.0253(6) 0.096(5) Uani 0.382(12) 1 d D U P B 2
H92A H 0.046649 -0.219953 -0.005441 0.116 Uiso 0.382(12) 1 calc R U P B 2
H92B H 0.194948 -0.165624 0.003053 0.116 Uiso 0.382(12) 1 calc R U P B 2
C93 C 0.132(3) -0.1679(11) 0.0975(8) 0.104(7) Uani 0.382(12) 1 d D U P B 2
H93A H 0.050077 -0.199128 0.109654 0.124 Uiso 0.382(12) 1 calc R U P B 2
H93B H 0.185512 -0.202783 0.100231 0.124 Uiso 0.382(12) 1 calc R U P B 2
C94 C 0.191(3) -0.0666(12) 0.1462(10) 0.110(7) Uani 0.382(12) 1 d D U P B 2
H94A H 0.153142 -0.056204 0.190111 0.132 Uiso 0.382(12) 1 calc R U P B 2
H94B H 0.281282 -0.048286 0.158477 0.132 Uiso 0.382(12) 1 calc R U P B 2
C95 C 0.3310(13) 0.1633(14) 0.0399(8) 0.078(4) Uani 0.494(14) 1 d D U P F 2
H95 H 0.305822 0.115322 0.062758 0.094 Uiso 0.494(14) 1 calc R U P F 2
C96 C 0.3018(14) 0.1084(10) -0.0394(6) 0.096(4) Uani 0.494(14) 1 d D U P F 2
H96A H 0.324383 0.153532 -0.064093 0.115 Uiso 0.494(14) 1 calc R U P F 2
H96B H 0.211527 0.070541 -0.052432 0.115 Uiso 0.494(14) 1 calc R U P F 2
C97 C 0.3727(14) 0.0426(12) -0.0632(8) 0.100(5) Uani 0.494(14) 1 d D U P F 2
H97A H 0.345707 -0.005949 -0.041577 0.120 Uiso 0.494(14) 1 calc R U P F 2
H97B H 0.354683 0.009833 -0.115080 0.120 Uiso 0.494(14) 1 calc R U P F 2
C98 C 0.5105(14) 0.1000(11) -0.0411(7) 0.100(4) Uani 0.494(14) 1 d D U P F 2
H98A H 0.537594 0.145166 -0.065697 0.120 Uiso 0.494(14) 1 calc R U P F 2
H98B H 0.555932 0.057054 -0.055697 0.120 Uiso 0.494(14) 1 calc R U P F 2
C99 C 0.5436(11) 0.1549(9) 0.0386(7) 0.095(3) Uani 0.494(14) 1 d D U P F 2
H99A H 0.524144 0.109954 0.063358 0.114 Uiso 0.494(14) 1 calc R U P F 2
H99B H 0.633684 0.193923 0.050429 0.114 Uiso 0.494(14) 1 calc R U P F 2
C100 C 0.4703(11) 0.2187(8) 0.0628(8) 0.094(4) Uani 0.494(14) 1 d D U P F 2
H10C H 0.487159 0.249634 0.114840 0.112 Uiso 0.494(14) 1 calc R U P F 2
H10D H 0.498467 0.268986 0.042873 0.112 Uiso 0.494(14) 1 calc R U P F 2
C101 C 0.2266(16) 0.4374(13) 0.0380(16) 0.106(5) Uani 0.35(2) 1 d D U P G 2
H101 H 0.241730 0.409501 -0.011465 0.127 Uiso 0.35(2) 1 calc R U P G 2
C102 C 0.3560(14) 0.5094(15) 0.0641(15) 0.095(5) Uani 0.35(2) 1 d D U P G 2
H10I H 0.414126 0.476257 0.052140 0.114 Uiso 0.35(2) 1 calc R U P G 2
H10J H 0.365512 0.537931 0.116202 0.114 Uiso 0.35(2) 1 calc R U P G 2
C103 C 0.3944(12) 0.5885(14) 0.0358(15) 0.099(5) Uani 0.35(2) 1 d D U P G 2
H10K H 0.465034 0.642803 0.068827 0.119 Uiso 0.35(2) 1 calc R U P G 2
H10L H 0.424235 0.566520 -0.009870 0.119 Uiso 0.35(2) 1 calc R U P G 2
C104 C 0.2950(17) 0.6222(11) 0.0253(15) 0.108(5) Uani 0.35(2) 1 d D U P G 2
H10Q H 0.323937 0.664970 -0.001150 0.130 Uiso 0.35(2) 1 calc R U P G 2
H10R H 0.279984 0.659215 0.071858 0.130 Uiso 0.35(2) 1 calc R U P G 2
C105 C 0.1715(13) 0.5406(18) -0.0152(17) 0.112(5) Uani 0.35(2) 1 d D U P G 2
H10M H 0.106575 0.566551 -0.015755 0.134 Uiso 0.35(2) 1 calc R U P G 2
H10N H 0.182277 0.510200 -0.064577 0.134 Uiso 0.35(2) 1 calc R U P G 2
C106 C 0.1297(12) 0.4668(17) 0.0190(18) 0.110(5) Uani 0.35(2) 1 d D U P G 2
H10O H 0.095341 0.492417 0.062241 0.132 Uiso 0.35(2) 1 calc R U P G 2
H10P H 0.061491 0.409943 -0.013719 0.132 Uiso 0.35(2) 1 calc R U P G 2
C107 C 0.0244(12) 0.2789(10) 0.1965(10) 0.070(4) Uani 0.414(8) 1 d D U P H 2
H107 H 0.056670 0.252364 0.226539 0.084 Uiso 0.414(8) 1 calc R U P H 2
C108 C 0.0267(11) 0.3763(7) 0.2441(6) 0.088(3) Uani 0.414(8) 1 d D U P H 2
H10E H 0.113091 0.419738 0.265357 0.106 Uiso 0.414(8) 1 calc R U P H 2
H10F H -0.005946 0.403887 0.215656 0.106 Uiso 0.414(8) 1 calc R U P H 2
C109 C -0.0530(12) 0.3651(9) 0.3021(6) 0.097(4) Uani 0.414(8) 1 d D U P H 2
H10G H -0.051711 0.427874 0.332387 0.116 Uiso 0.414(8) 1 calc R U P H 2
H10H H -0.016721 0.341094 0.331913 0.116 Uiso 0.414(8) 1 calc R U P H 2
C110 C -0.1876(13) 0.2973(10) 0.2726(9) 0.092(5) Uani 0.414(8) 1 d D U P H 2
H11G H -0.233481 0.288176 0.311937 0.111 Uiso 0.414(8) 1 calc R U P H 2
H11H H -0.227769 0.325413 0.248383 0.111 Uiso 0.414(8) 1 calc R U P H 2
C111 C -0.1943(11) 0.2016(7) 0.2209(6) 0.087(3) Uani 0.414(8) 1 d D U P H 2
H11C H -0.169231 0.168058 0.247056 0.104 Uiso 0.414(8) 1 calc R U P H 2
H11D H -0.281024 0.162627 0.197755 0.104 Uiso 0.414(8) 1 calc R U P H 2
C112 C -0.1106(9) 0.2124(8) 0.1650(5) 0.080(3) Uani 0.414(8) 1 d D U P H 2
H11E H -0.143301 0.237366 0.134479 0.096 Uiso 0.414(8) 1 calc R U P H 2
H11F H -0.112388 0.149354 0.135042 0.096 Uiso 0.414(8) 1 calc R U P H 2
C113 C 0.3910(5) 0.4996(4) 0.2496(3) 0.1025(15) Uani 1 1 d D U . . .
H11I H 0.370110 0.513330 0.209005 0.154 Uiso 1 1 calc R U . . .
H11J H 0.386461 0.547931 0.293178 0.154 Uiso 1 1 calc R U . . .
H11K H 0.332177 0.437207 0.246147 0.154 Uiso 1 1 calc R U . . .
C114 C 0.5184(5) 0.5004(3) 0.2504(3) 0.0889(13) Uani 1 1 d D U . . .
C115 C 0.5524(5) 0.4472(4) 0.1899(3) 0.1026(16) Uani 1 1 d D U . . .
H115 H 0.494041 0.410968 0.148108 0.123 Uiso 1 1 calc R U . . .
C116 C 0.6720(6) 0.4474(5) 0.1910(4) 0.1219(19) Uani 1 1 d D U . . .
H116 H 0.694248 0.410192 0.149820 0.146 Uiso 1 1 calc R U . . .
C117 C 0.7561(7) 0.4990(5) 0.2490(4) 0.138(2) Uani 1 1 d D U . . .
H117 H 0.837238 0.498211 0.248422 0.166 Uiso 1 1 calc R U . . .
C118 C 0.7270(6) 0.5525(4) 0.3085(4) 0.127(2) Uani 1 1 d D U . . .
H118 H 0.787940 0.589676 0.349128 0.153 Uiso 1 1 calc R U . . .
C119 C 0.6066(5) 0.5531(4) 0.3101(3) 0.1059(17) Uani 1 1 d D U . . .
H119 H 0.585758 0.589666 0.352163 0.127 Uiso 1 1 calc R U . . .

loop_
_atom_site_aniso_label
_atom_site_aniso_U_11
_atom_site_aniso_U_22
_atom_site_aniso_U_33
_atom_site_aniso_U_23
_atom_site_aniso_U_13
_atom_site_aniso_U_12
Br1 0.0760(3) 0.1107(4) 0.1496(5) 0.0849(4) 0.0116(3) 0.0359(3)
Br2 0.0891(4) 0.1121(4) 0.1524(5) 0.0871(4) 0.0654(3) 0.0542(3)
Mg1 0.0561(7) 0.0660(8) 0.0935(10) 0.0457(7) 0.0187(7) 0.0217(6)
Mg2 0.0647(8) 0.0665(8) 0.0963(10) 0.0468(7) 0.0265(7) 0.0324(6)
O1 0.067(7) 0.063(5) 0.095(8) 0.037(5) 0.031(5) 0.025(5)
O2 0.085(4) 0.075(3) 0.098(4) 0.060(3) 0.042(3) 0.042(3)
O3 0.0712(17) 0.0695(17) 0.096(2) 0.0466(16) 0.0151(15) 0.0205(14)
O4 0.067(6) 0.071(5) 0.093(7) 0.042(5) 0.003(5) 0.031(4)
O5 0.079(12) 0.065(10) 0.079(11) 0.027(8) 0.013(8) 0.016(8)
O6 0.065(11) 0.067(8) 0.086(12) 0.041(7) 0.029(8) 0.026(8)
O7 0.067(9) 0.056(8) 0.097(11) 0.034(7) 0.024(7) 0.032(7)
C1 0.063(2) 0.060(2) 0.087(3) 0.033(2) 0.022(2) 0.0213(19)
C2 0.067(3) 0.069(3) 0.104(3) 0.044(2) 0.025(2) 0.022(2)
C3 0.068(3) 0.064(2) 0.099(3) 0.033(2) 0.030(2) 0.013(2)
C4 0.086(3) 0.069(3) 0.100(3) 0.047(3) 0.030(3) 0.028(2)
C5 0.086(3) 0.074(3) 0.093(3) 0.049(3) 0.020(3) 0.020(2)
C6 0.073(3) 0.067(2) 0.081(3) 0.037(2) 0.020(2) 0.022(2)
C7 0.052(5) 0.067(5) 0.082(5) 0.032(4) 0.006(4) 0.010(4)
C8 0.093(7) 0.072(6) 0.089(7) 0.030(5) 0.014(5) 0.037(6)
C9 0.080(7) 0.095(7) 0.103(8) 0.047(6) 0.008(6) 0.032(6)
C10 0.026(7) 0.121(9) 0.112(9) 0.066(7) -0.016(5) -0.015(6)
C11 0.071(7) 0.092(8) 0.090(7) 0.041(6) 0.007(5) 0.010(6)
C12 0.073(7) 0.072(6) 0.090(6) 0.039(5) 0.026(5) 0.027(5)
C13 0.093(6) 0.076(5) 0.085(6) 0.041(4) 0.027(4) 0.026(4)
C14 0.098(11) 0.068(7) 0.099(9) 0.043(6) 0.036(8) 0.023(7)
C15 0.095(12) 0.062(7) 0.114(10) 0.054(7) 0.030(9) 0.022(8)
C16 0.068(7) 0.087(9) 0.089(8) 0.031(7) 0.008(6) -0.006(7)
C17 0.113(11) 0.077(8) 0.082(8) 0.034(6) 0.011(7) 0.004(7)
C18 0.119(11) 0.060(7) 0.061(7) 0.014(5) 0.023(7) 0.000(7)
C19 0.074(7) 0.058(7) 0.096(7) 0.046(5) 0.022(6) 0.019(5)
C20 0.082(6) 0.098(8) 0.105(7) 0.045(5) 0.026(5) 0.021(5)
C21 0.081(7) 0.109(10) 0.105(9) 0.047(7) 0.019(6) 0.023(6)
C22 0.083(7) 0.107(9) 0.143(9) 0.075(7) 0.013(7) 0.026(7)
C23 0.083(5) 0.076(7) 0.150(9) 0.049(6) 0.025(7) 0.034(5)
C24 0.082(5) 0.074(7) 0.141(10) 0.046(7) 0.040(6) 0.029(5)
C25 0.091(6) 0.115(7) 0.130(9) 0.015(6) 0.038(6) 0.056(5)
C26 0.145(9) 0.080(6) 0.172(13) 0.018(6) -0.012(8) 0.056(6)
C27 0.097(6) 0.070(5) 0.099(8) 0.038(5) 0.006(5) 0.008(4)
C28 0.067(5) 0.078(5) 0.129(9) 0.034(5) 0.038(6) 0.015(4)
C29 0.112(5) 0.063(3) 0.077(4) 0.038(3) 0.033(4) 0.032(3)
C30 0.141(8) 0.076(5) 0.089(6) 0.038(4) 0.042(6) 0.050(5)
C31 0.110(7) 0.078(5) 0.131(8) 0.057(5) 0.048(6) 0.053(5)
C32 0.126(7) 0.101(5) 0.145(6) 0.083(5) 0.072(6) 0.076(5)
C33 0.072(3) 0.064(2) 0.093(3) 0.038(2) 0.015(2) 0.032(2)
C34 0.077(3) 0.065(2) 0.090(3) 0.040(2) 0.017(2) 0.028(2)
C35 0.096(3) 0.072(3) 0.099(3) 0.050(3) 0.026(3) 0.037(2)
C36 0.081(3) 0.069(3) 0.101(3) 0.048(3) 0.011(3) 0.025(2)
C37 0.093(3) 0.067(3) 0.108(4) 0.035(3) 0.004(3) 0.041(2)
C38 0.078(3) 0.068(3) 0.110(4) 0.047(3) 0.020(3) 0.033(2)
C39 0.070(6) 0.074(8) 0.097(9) 0.052(6) 0.043(5) 0.032(5)
C40 0.085(7) 0.082(6) 0.100(6) 0.049(5) 0.032(5) 0.040(5)
C41 0.104(9) 0.093(7) 0.131(9) 0.048(6) 0.043(7) 0.051(6)
C42 0.109(11) 0.107(9) 0.129(9) 0.074(7) 0.062(9) 0.066(9)
C43 0.097(9) 0.101(9) 0.147(13) 0.078(9) 0.064(8) 0.053(7)
C44 0.080(7) 0.089(7) 0.125(10) 0.070(7) 0.053(7) 0.036(6)
C45 0.126(8) 0.074(5) 0.081(5) 0.044(4) 0.046(4) 0.057(5)
C46 0.154(8) 0.068(5) 0.098(7) 0.038(5) -0.014(6) 0.033(5)
C47 0.183(11) 0.084(6) 0.107(8) 0.050(5) 0.012(6) 0.060(6)
C48 0.140(9) 0.094(6) 0.110(7) 0.054(5) 0.038(6) 0.073(7)
C49 0.119(8) 0.079(6) 0.150(8) 0.079(6) 0.007(7) 0.028(6)
C50 0.114(8) 0.078(6) 0.128(8) 0.066(5) -0.014(6) 0.015(5)
C51 0.087(7) 0.070(6) 0.087(7) 0.027(5) 0.009(5) 0.040(5)
C52 0.089(6) 0.090(7) 0.089(6) 0.031(5) 0.014(4) 0.023(5)
C53 0.105(8) 0.091(7) 0.103(7) 0.027(6) 0.043(6) 0.043(7)
C54 0.109(7) 0.110(7) 0.083(6) 0.027(5) 0.021(5) 0.045(6)
C55 0.087(5) 0.097(6) 0.108(6) 0.023(5) 0.018(4) 0.051(5)
C56 0.093(5) 0.094(6) 0.097(6) 0.028(5) 0.015(4) 0.062(5)
C57 0.122(4) 0.131(4) 0.143(4) 0.083(3) 0.005(3) 0.025(3)
C58 0.094(4) 0.082(3) 0.130(4) 0.052(3) -0.002(3) 0.018(3)
C59 0.111(4) 0.083(3) 0.125(4) 0.051(3) -0.017(3) 0.005(3)
C60 0.124(4) 0.092(4) 0.129(4) 0.068(3) -0.011(4) 0.017(3)
C61 0.087(6) 0.078(6) 0.139(9) 0.044(5) 0.004(5) 0.046(5)
C62 0.122(8) 0.073(6) 0.114(8) 0.046(5) 0.035(6) 0.048(6)
C63 0.105(7) 0.065(5) 0.167(12) 0.021(6) 0.034(7) 0.011(5)
C64 0.072(6) 0.111(6) 0.116(8) 0.032(6) -0.009(5) 0.030(5)
C65 0.070(11) 0.073(9) 0.077(11) 0.013(8) 0.019(9) 0.008(7)
C66 0.089(14) 0.088(11) 0.093(15) 0.018(12) 0.037(12) 0.014(10)
C67 0.071(7) 0.076(8) 0.080(8) 0.027(4) 0.014(5) 0.030(5)
C68 0.091(7) 0.087(6) 0.096(7) 0.032(4) 0.023(5) 0.032(4)
C69 0.129(19) 0.080(9) 0.105(10) 0.042(8) 0.045(11) 0.000(11)
C70 0.125(17) 0.066(7) 0.108(10) 0.041(7) 0.008(11) 0.016(10)
C71 0.121(11) 0.075(7) 0.100(8) 0.031(7) 0.018(9) 0.040(7)
C72 0.097(10) 0.085(8) 0.094(10) 0.036(7) 0.031(8) 0.045(7)
C73 0.065(7) 0.065(9) 0.099(9) 0.048(5) 0.010(6) 0.029(6)
C74 0.080(6) 0.073(7) 0.129(11) 0.058(7) 0.005(7) 0.031(5)
C75 0.079(7) 0.089(9) 0.147(13) 0.067(9) -0.005(8) 0.025(6)
C76 0.072(8) 0.104(10) 0.128(10) 0.067(7) -0.002(8) 0.021(7)
C77 0.093(7) 0.077(7) 0.118(9) 0.037(6) 0.005(6) 0.025(5)
C78 0.075(6) 0.079(6) 0.104(7) 0.047(5) 0.022(5) 0.027(5)
C79 0.077(5) 0.065(5) 0.056(5) 0.033(4) -0.010(4) 0.002(4)
C80 0.109(9) 0.070(6) 0.118(9) 0.058(6) 0.033(8) 0.034(7)
C81 0.111(11) 0.088(8) 0.178(12) 0.088(8) 0.040(9) 0.034(8)
C82 0.126(12) 0.098(8) 0.206(16) 0.115(9) 0.034(10) 0.030(8)
C83 0.122(12) 0.111(12) 0.182(17) 0.097(12) 0.061(12) 0.028(9)
C84 0.120(8) 0.082(9) 0.156(13) 0.069(9) 0.064(9) 0.035(7)
C85 0.040(5) 0.097(7) 0.151(10) 0.070(7) -0.013(5) -0.003(5)
C86 0.062(4) 0.086(6) 0.100(6) 0.033(5) 0.010(4) 0.019(4)
C87 0.071(5) 0.094(6) 0.103(6) 0.034(5) 0.011(5) 0.028(5)
C88 0.040(7) 0.125(9) 0.113(7) 0.030(6) -0.011(5) 0.002(6)
C89 0.103(9) 0.157(11) 0.096(7) 0.037(7) 0.018(6) 0.057(8)
C90 0.116(9) 0.121(8) 0.097(6) 0.035(6) 0.024(6) 0.060(7)
C91 0.083(9) 0.088(8) 0.096(9) 0.039(7) 0.014(7) 0.025(7)
C92 0.108(11) 0.073(7) 0.092(8) 0.029(6) 0.010(8) 0.018(7)
C93 0.148(19) 0.057(7) 0.105(9) 0.040(7) 0.015(13) 0.028(11)
C94 0.169(19) 0.067(8) 0.106(10) 0.033(7) 0.000(11) 0.058(11)
C95 0.090(8) 0.063(7) 0.101(8) 0.045(6) 0.018(8) 0.038(7)
C96 0.098(9) 0.097(8) 0.108(7) 0.041(6) 0.015(6) 0.051(7)
C97 0.099(10) 0.113(10) 0.112(9) 0.046(7) 0.036(8) 0.062(9)
C98 0.101(9) 0.087(8) 0.139(9) 0.059(8) 0.046(8) 0.049(8)
C99 0.078(7) 0.079(7) 0.139(9) 0.050(7) 0.015(6) 0.033(5)
C100 0.092(7) 0.072(7) 0.130(10) 0.045(7) 0.015(7) 0.038(5)
C101 0.078(7) 0.093(8) 0.174(12) 0.100(8) 0.016(8) 0.016(6)
C102 0.077(7) 0.082(7) 0.167(11) 0.098(8) 0.021(7) 0.027(6)
C103 0.085(7) 0.086(8) 0.173(11) 0.100(7) 0.018(7) 0.035(6)
C104 0.092(8) 0.092(7) 0.184(11) 0.103(8) 0.018(8) 0.033(6)
C105 0.096(8) 0.093(8) 0.182(12) 0.101(8) 0.011(8) 0.028(7)
C106 0.087(7) 0.093(8) 0.181(12) 0.096(8) 0.013(8) 0.025(6)
C107 0.073(7) 0.065(9) 0.085(11) 0.035(7) 0.012(7) 0.034(6)
C108 0.085(7) 0.069(6) 0.112(8) 0.024(6) 0.003(6) 0.040(6)
C109 0.109(9) 0.091(8) 0.096(8) 0.020(7) 0.004(6) 0.058(7)
C110 0.104(8) 0.089(9) 0.119(12) 0.052(7) 0.022(8) 0.064(8)
C111 0.095(7) 0.077(6) 0.113(8) 0.053(6) 0.035(6) 0.042(6)
C112 0.072(7) 0.076(7) 0.095(7) 0.028(6) 0.017(5) 0.034(5)
C113 0.099(4) 0.107(4) 0.116(4) 0.054(3) 0.030(3) 0.043(3)
C114 0.093(3) 0.084(3) 0.119(4) 0.068(3) 0.031(3) 0.038(3)
C115 0.117(4) 0.085(3) 0.145(4) 0.073(3) 0.063(4) 0.052(3)
C116 0.134(4) 0.103(3) 0.157(4) 0.067(3) 0.052(3) 0.059(3)
C117 0.133(4) 0.108(4) 0.203(5) 0.084(3) 0.029(3) 0.053(3)
C118 0.102(4) 0.090(4) 0.195(6) 0.087(4) -0.006(4) 0.010(3)
C119 0.095(3) 0.083(3) 0.146(5) 0.071(3) -0.004(3) 0.014(3)

loop_
_atom_type_symbol
_atom_type_description
_atom_type_scat_dispersion_real
_atom_type_scat_dispersion_imag
_atom_type_scat_source
C C 0.0033 0.0016 'International Tables Vol C Tables 4.2.6.8 and 6.1.1.4'
H H 0.0000 0.0000 'International Tables Vol C Tables 4.2.6.8 and 6.1.1.4'
Br Br -0.2901 2.4595 'International Tables Vol C Tables 4.2.6.8 and 6.1.1.4'
Mg Mg 0.0486 0.0363 'International Tables Vol C Tables 4.2.6.8 and 6.1.1.4'
O O 0.0106 0.0060 'International Tables Vol C Tables 4.2.6.8 and 6.1.1.4'

loop_
_geom_angle_atom_site_label_1
_geom_angle_atom_site_label_2
_geom_angle_atom_site_label_3
_geom_angle
_geom_angle_site_symmetry_1
_geom_angle_site_symmetry_3
_geom_angle_publ_flag
O5 Mg1 O6 98.4(10) . . ?
O1 Mg1 O2 99.2(5) . . ?
O5 Mg1 C1 99.6(7) . . ?
O6 Mg1 C1 118.4(8) . . ?
O1 Mg1 C1 117.9(5) . . ?
O2 Mg1 C1 107.2(2) . . ?
O5 Mg1 Br1 106.5(10) . . ?
O6 Mg1 Br1 98.3(9) . . ?
O1 Mg1 Br1 96.5(6) . . ?
O2 Mg1 Br1 100.0(3) . . ?
C1 Mg1 Br1 130.76(13) . . ?
O4 Mg2 O3 99.4(4) . . ?
O3 Mg2 O7 95.8(6) . . ?
O4 Mg2 C33 118.0(5) . . ?
O3 Mg2 C33 105.68(15) . . ?
O7 Mg2 C33 118.4(7) . . ?
O4 Mg2 Br2 96.6(5) . . ?
O3 Mg2 Br2 101.13(10) . . ?
O7 Mg2 Br2 98.4(8) . . ?
C33 Mg2 Br2 131.02(13) . . ?
C28 O1 C25 108.1(10) . . ?
C28 O1 Mg1 122.4(8) . . ?
C25 O1 Mg1 121.4(12) . . ?
C32 O2 C29 109.5(6) . . ?
C32 O2 Mg1 120.2(5) . . ?
C29 O2 Mg1 129.4(7) . . ?
C57 O3 C60 107.1(4) . . ?
C57 O3 Mg2 123.7(3) . . ?
C60 O3 Mg2 128.4(3) . . ?
C61 O4 C64 106.1(10) . . ?
C61 O4 Mg2 123.7(8) . . ?
C64 O4 Mg2 123.0(11) . . ?
C68 O5 C65 107.9(16) . . ?
C68 O5 Mg1 123.4(15) . . ?
C65 O5 Mg1 120.8(16) . . ?
C69 O6 C72 109.9(16) . . ?
C69 O6 Mg1 119.1(17) . . ?
C72 O6 Mg1 124.5(15) . . ?
C94 O7 C91 111.0(15) . . ?
C94 O7 Mg2 119.2(15) . . ?
C91 O7 Mg2 122.5(13) . . ?
C2 C1 C6 115.6(4) . . ?
C2 C1 Mg1 123.2(3) . . ?
C6 C1 Mg1 120.7(3) . . ?
C7 C2 C3 123.4(9) . . ?
C7 C2 C1 115.2(9) . . ?
C3 C2 C1 121.4(5) . . ?
C3 C2 C85 117.4(6) . . ?
C1 C2 C85 121.2(6) . . ?
C4 C3 C2 122.2(4) . . ?
C4 C3 H3 118.9 . . ?
C2 C3 H3 118.9 . . ?
C5 C4 C3 116.6(4) . . ?
C5 C4 C13 132.4(8) . . ?
C3 C4 C13 110.6(8) . . ?
C5 C4 C79 115.3(5) . . ?
C3 C4 C79 128.0(5) . . ?
C4 C5 C6 123.1(5) . . ?
C4 C5 H5 118.5 . . ?
C6 C5 H5 118.5 . . ?
C5 C6 C1 121.1(4) . . ?
C5 C6 C73 120.8(11) . . ?
C1 C6 C73 117.6(10) . . ?
C5 C6 C19 115.1(9) . . ?
C1 C6 C19 123.6(9) . . ?
C2 C7 C8 131.4(9) . . ?
C2 C7 C12 118.1(8) . . ?
C8 C7 C12 109.7(9) . . ?
C2 C7 H7 92.9 . . ?
C8 C7 H7 92.9 . . ?
C12 C7 H7 92.9 . . ?
C7 C8 C9 125.9(9) . . ?
C7 C8 H8A 105.8 . . ?
C9 C8 H8A 105.8 . . ?
C7 C8 H8B 105.8 . . ?
C9 C8 H8B 105.8 . . ?
H8A C8 H8B 106.2 . . ?
C8 C9 C10 106.8(9) . . ?
C8 C9 H9A 110.4 . . ?
C10 C9 H9A 110.4 . . ?
C8 C9 H9B 110.4 . . ?
C10 C9 H9B 110.4 . . ?
H9A C9 H9B 108.6 . . ?
C11 C10 C9 93.4(9) . . ?
C11 C10 H10A 113.0 . . ?
C9 C10 H10A 113.0 . . ?
C11 C10 H10B 113.0 . . ?
C9 C10 H10B 113.0 . . ?
H10A C10 H10B 110.4 . . ?
C12 C11 C10 111.5(10) . . ?
C12 C11 H11A 109.3 . . ?
C10 C11 H11A 109.3 . . ?
C12 C11 H11B 109.3 . . ?
C10 C11 H11B 109.3 . . ?
H11A C11 H11B 108.0 . . ?
C7 C12 C11 117.2(8) . . ?
C7 C12 H12A 108.0 . . ?
C11 C12 H12A 108.0 . . ?
C7 C12 H12B 108.0 . . ?
C11 C12 H12B 108.0 . . ?
H12A C12 H12B 107.2 . . ?
C4 C13 C14 127.0(10) . . ?
C4 C13 C18 114.9(10) . . ?
C14 C13 C18 118.1(10) . . ?
C4 C13 H13 90.6 . . ?
C14 C13 H13 90.6 . . ?
C18 C13 H13 90.6 . . ?
C13 C14 C15 118.1(10) . . ?
C13 C14 H14A 107.8 . . ?
C15 C14 H14A 107.8 . . ?
C13 C14 H14B 107.8 . . ?
C15 C14 H14B 107.8 . . ?
H14A C14 H14B 107.1 . . ?
C14 C15 C16 112.0(11) . . ?
C14 C15 H15A 109.2 . . ?
C16 C15 H15A 109.2 . . ?
C14 C15 H15B 109.2 . . ?
C16 C15 H15B 109.2 . . ?
H15A C15 H15B 107.9 . . ?
C17 C16 C15 108.6(11) . . ?
C17 C16 H16A 110.0 . . ?
C15 C16 H16A 110.0 . . ?
C17 C16 H16B 110.0 . . ?
C15 C16 H16B 110.0 . . ?
H16A C16 H16B 108.3 . . ?
C18 C17 C16 114.1(11) . . ?
C18 C17 H17A 108.7 . . ?
C16 C17 H17A 108.7 . . ?
C18 C17 H17B 108.7 . . ?
C16 C17 H17B 108.7 . . ?
H17A C17 H17B 107.6 . . ?
C13 C18 C17 119.0(11) . . ?
C13 C18 H18A 107.6 . . ?
C17 C18 H18A 107.6 . . ?
C13 C18 H18B 107.6 . . ?
C17 C18 H18B 107.6 . . ?
H18A C18 H18B 107.0 . . ?
C20 C19 C24 110.6(10) . . ?
C20 C19 C6 110.6(12) . . ?
C24 C19 C6 116.3(11) . . ?
C20 C19 H19 106.2 . . ?
C24 C19 H19 106.2 . . ?
C6 C19 H19 106.2 . . ?
C21 C20 C19 112.4(10) . . ?
C21 C20 H20A 109.1 . . ?
C19 C20 H20A 109.1 . . ?
C21 C20 H20B 109.1 . . ?
C19 C20 H20B 109.1 . . ?
H20A C20 H20B 107.8 . . ?
C22 C21 C20 110.6(10) . . ?
C22 C21 H21A 109.5 . . ?
C20 C21 H21A 109.5 . . ?
C22 C21 H21B 109.5 . . ?
C20 C21 H21B 109.5 . . ?
H21A C21 H21B 108.1 . . ?
C21 C22 C23 112.2(10) . . ?
C21 C22 H22A 109.2 . . ?
C23 C22 H22A 109.2 . . ?
C21 C22 H22B 109.2 . . ?
C23 C22 H22B 109.2 . . ?
H22A C22 H22B 107.9 . . ?
C24 C23 C22 109.8(9) . . ?
C24 C23 H23A 109.7 . . ?
C22 C23 H23A 109.7 . . ?
C24 C23 H23B 109.7 . . ?
C22 C23 H23B 109.7 . . ?
H23A C23 H23B 108.2 . . ?
C23 C24 C19 111.9(9) . . ?
C23 C24 H24A 109.2 . . ?
C19 C24 H24A 109.2 . . ?
C23 C24 H24B 109.2 . . ?
C19 C24 H24B 109.2 . . ?
H24A C24 H24B 107.9 . . ?
O1 C25 C26 105.3(8) . . ?
O1 C25 H25A 110.7 . . ?
C26 C25 H25A 110.7 . . ?
O1 C25 H25B 110.7 . . ?
C26 C25 H25B 110.7 . . ?
H25A C25 H25B 108.8 . . ?
C25 C26 C27 102.3(8) . . ?
C25 C26 H26A 111.3 . . ?
C27 C26 H26A 111.3 . . ?
C25 C26 H26B 111.3 . . ?
C27 C26 H26B 111.3 . . ?
H26A C26 H26B 109.2 . . ?
C26 C27 C28 99.9(8) . . ?
C26 C27 H27A 111.8 . . ?
C28 C27 H27A 111.8 . . ?
C26 C27 H27B 111.8 . . ?
C28 C27 H27B 111.8 . . ?
H27A C27 H27B 109.5 . . ?
O1 C28 C27 105.5(8) . . ?
O1 C28 H28A 110.6 . . ?
C27 C28 H28A 110.7 . . ?
O1 C28 H28B 110.6 . . ?
C27 C28 H28B 110.6 . . ?
H28A C28 H28B 108.8 . . ?
O2 C29 C30 105.9(6) . . ?
O2 C29 H29A 110.5 . . ?
C30 C29 H29A 110.5 . . ?
O2 C29 H29B 110.5 . . ?
C30 C29 H29B 110.5 . . ?
H29A C29 H29B 108.7 . . ?
C29 C30 C31 104.0(6) . . ?
C29 C30 H30A 111.0 . . ?
C31 C30 H30A 111.0 . . ?
C29 C30 H30B 111.0 . . ?
C31 C30 H30B 111.0 . . ?
H30A C30 H30B 109.0 . . ?
C30 C31 C32 104.3(6) . . ?
C30 C31 H31A 110.9 . . ?
C32 C31 H31A 110.9 . . ?
C30 C31 H31B 110.9 . . ?
C32 C31 H31B 110.9 . . ?
H31A C31 H31B 108.9 . . ?
O2 C32 C31 104.3(6) . . ?
O2 C32 H32A 110.9 . . ?
C31 C32 H32A 110.9 . . ?
O2 C32 H32B 110.9 . . ?
C31 C32 H32B 110.9 . . ?
H32A C32 H32B 108.9 . . ?
C34 C33 C38 115.6(4) . . ?
C34 C33 Mg2 121.1(3) . . ?
C38 C33 Mg2 122.8(3) . . ?
C35 C34 C33 121.6(4) . . ?
C35 C34 C39 119.3(10) . . ?
C33 C34 C39 118.7(9) . . ?
C35 C34 C95 115.2(9) . . ?
C33 C34 C95 123.1(9) . . ?
C36 C35 C34 123.0(5) . . ?
C36 C35 H35 118.5 . . ?
C34 C35 H35 118.5 . . ?
C35 C36 C37 116.2(4) . . ?
C35 C36 C101 132.0(12) . . ?
C37 C36 C101 111.7(13) . . ?
C35 C36 C45 116.1(5) . . ?
C37 C36 C45 127.7(5) . . ?
C36 C37 C38 122.6(4) . . ?
C36 C37 H37 118.7 . . ?
C38 C37 H37 118.7 . . ?
C37 C38 C33 121.1(4) . . ?
C37 C38 C51 118.9(7) . . ?
C33 C38 C51 119.5(7) . . ?
C37 C38 C107 120.0(7) . . ?
C33 C38 C107 117.7(7) . . ?
C34 C39 C44 112.0(14) . . ?
C34 C39 C40 114.0(13) . . ?
C44 C39 C40 110.1(10) . . ?
C34 C39 H39 106.7 . . ?
C44 C39 H39 106.7 . . ?
C40 C39 H39 106.7 . . ?
C39 C40 C41 113.7(10) . . ?
C39 C40 H40A 108.8 . . ?
C41 C40 H40A 108.8 . . ?
C39 C40 H40B 108.8 . . ?
C41 C40 H40B 108.8 . . ?
H40A C40 H40B 107.7 . . ?
C42 C41 C40 109.3(8) . . ?
C42 C41 H41A 109.8 . . ?
C40 C41 H41A 109.8 . . ?
C42 C41 H41B 109.8 . . ?
C40 C41 H41B 109.8 . . ?
H41A C41 H41B 108.3 . . ?
C43 C42 C41 111.5(10) . . ?
C43 C42 H42A 109.3 . . ?
C41 C42 H42A 109.3 . . ?
C43 C42 H42B 109.3 . . ?
C41 C42 H42B 109.3 . . ?
H42A C42 H42B 108.0 . . ?
C42 C43 C44 110.1(10) . . ?
C42 C43 H43A 109.6 . . ?
C44 C43 H43A 109.6 . . ?
C42 C43 H43B 109.6 . . ?
C44 C43 H43B 109.6 . . ?
H43A C43 H43B 108.2 . . ?
C43 C44 C39 111.9(10) . . ?
C43 C44 H44A 109.2 . . ?
C39 C44 H44A 109.2 . . ?
C43 C44 H44B 109.2 . . ?
C39 C44 H44B 109.2 . . ?
H44A C44 H44B 107.9 . . ?
C46 C45 C50 113.9(7) . . ?
C46 C45 C36 110.2(8) . . ?
C50 C45 C36 112.8(7) . . ?
C46 C45 H45 106.4 . . ?
C50 C45 H45 106.4 . . ?
C36 C45 H45 106.4 . . ?
C45 C46 C47 112.0(8) . . ?
C45 C46 H46A 109.2 . . ?
C47 C46 H46A 109.2 . . ?
C45 C46 H46B 109.2 . . ?
C47 C46 H46B 109.2 . . ?
H46A C46 H46B 107.9 . . ?
C48 C47 C46 114.7(7) . . ?
C48 C47 H47A 108.6 . . ?
C46 C47 H47A 108.6 . . ?
C48 C47 H47B 108.6 . . ?
C46 C47 H47B 108.6 . . ?
H47A C47 H47B 107.6 . . ?
C47 C48 C49 108.8(8) . . ?
C47 C48 H48A 109.9 . . ?
C49 C48 H48A 109.9 . . ?
C47 C48 H48B 109.9 . . ?
C49 C48 H48B 109.9 . . ?
H48A C48 H48B 108.3 . . ?
C50 C49 C48 112.4(8) . . ?
C50 C49 H49A 109.1 . . ?
C48 C49 H49A 109.1 . . ?
C50 C49 H49B 109.1 . . ?
C48 C49 H49B 109.1 . . ?
H49A C49 H49B 107.9 . . ?
C45 C50 C49 113.8(8) . . ?
C45 C50 H50A 108.8 . . ?
C49 C50 H50A 108.8 . . ?
C45 C50 H50B 108.8 . . ?
C49 C50 H50B 108.8 . . ?
H50A C50 H50B 107.7 . . ?
C38 C51 C56 119.1(10) . . ?
C38 C51 C52 106.9(8) . . ?
C56 C51 C52 109.7(8) . . ?
C38 C51 H51 106.8 . . ?
C56 C51 H51 106.8 . . ?
C52 C51 H51 106.8 . . ?
C54 C52 C51 111.8(8) . . ?
C54 C52 H52A 109.2 . . ?
C51 C52 H52A 109.2 . . ?
C54 C52 H52B 109.2 . . ?
C51 C52 H52B 109.2 . . ?
H52A C52 H52B 107.9 . . ?
C54 C53 C55 111.1(8) . . ?
C54 C53 H53A 109.4 . . ?
C55 C53 H53A 109.4 . . ?
C54 C53 H53B 109.4 . . ?
C55 C53 H53B 109.4 . . ?
H53A C53 H53B 108.0 . . ?
C53 C54 C52 111.1(9) . . ?
C53 C54 H54A 109.4 . . ?
C52 C54 H54A 109.4 . . ?
C53 C54 H54B 109.4 . . ?
C52 C54 H54B 109.4 . . ?
H54A C54 H54B 108.0 . . ?
C53 C55 C56 110.3(8) . . ?
C53 C55 H55A 109.6 . . ?
C56 C55 H55A 109.6 . . ?
C53 C55 H55B 109.6 . . ?
C56 C55 H55B 109.6 . . ?
H55A C55 H55B 108.1 . . ?
C51 C56 C55 111.5(8) . . ?
C51 C56 H56A 109.3 . . ?
C55 C56 H56A 109.3 . . ?
C51 C56 H56B 109.3 . . ?
C55 C56 H56B 109.3 . . ?
H56A C56 H56B 108.0 . . ?
O3 C57 C58 106.5(5) . . ?
O3 C57 H57A 110.4 . . ?
C58 C57 H57A 110.4 . . ?
O3 C57 H57B 110.4 . . ?
C58 C57 H57B 110.4 . . ?
H57A C57 H57B 108.6 . . ?
C59 C58 C57 99.4(4) . . ?
C59 C58 H58A 111.9 . . ?
C57 C58 H58A 111.9 . . ?
C59 C58 H58B 111.9 . . ?
C57 C58 H58B 111.9 . . ?
H58A C58 H58B 109.6 . . ?
C58 C59 C60 101.8(4) . . ?
C58 C59 H59A 111.4 . . ?
C60 C59 H59A 111.4 . . ?
C58 C59 H59B 111.4 . . ?
C60 C59 H59B 111.4 . . ?
H59A C59 H59B 109.3 . . ?
O3 C60 C59 105.7(4) . . ?
O3 C60 H60A 110.6 . . ?
C59 C60 H60A 110.6 . . ?
O3 C60 H60B 110.6 . . ?
C59 C60 H60B 110.6 . . ?
H60A C60 H60B 108.7 . . ?
O4 C61 C62 106.8(9) . . ?
O4 C61 H61A 110.4 . . ?
C62 C61 H61A 110.4 . . ?
O4 C61 H61B 110.4 . . ?
C62 C61 H61B 110.4 . . ?
H61A C61 H61B 108.6 . . ?
C61 C62 C63 100.9(8) . . ?
C61 C62 H62A 111.6 . . ?
C63 C62 H62A 111.6 . . ?
C61 C62 H62B 111.6 . . ?
C63 C62 H62B 111.6 . . ?
H62A C62 H62B 109.4 . . ?
C64 C63 C62 101.1(7) . . ?
C64 C63 H63A 111.6 . . ?
C62 C63 H63A 111.6 . . ?
C64 C63 H63B 111.6 . . ?
C62 C63 H63B 111.6 . . ?
H63A C63 H63B 109.4 . . ?
O4 C64 C63 106.7(8) . . ?
O4 C64 H64A 110.4 . . ?
C63 C64 H64A 110.4 . . ?
O4 C64 H64B 110.4 . . ?
C63 C64 H64B 110.4 . . ?
H64A C64 H64B 108.6 . . ?
O5 C65 C66 107.7(14) . . ?
O5 C65 H65A 110.2 . . ?
C66 C65 H65A 110.2 . . ?
O5 C65 H65B 110.2 . . ?
C66 C65 H65B 110.2 . . ?
H65A C65 H65B 108.5 . . ?
C67 C66 C65 105.9(11) . . ?
C67 C66 H66A 110.5 . . ?
C65 C66 H66A 110.5 . . ?
C67 C66 H66B 110.5 . . ?
C65 C66 H66B 110.5 . . ?
H66A C66 H66B 108.7 . . ?
C68 C67 C66 106.1(11) . . ?
C68 C67 H67A 110.5 . . ?
C66 C67 H67A 110.5 . . ?
C68 C67 H67B 110.5 . . ?
C66 C67 H67B 110.5 . . ?
H67A C67 H67B 108.7 . . ?
O5 C68 C67 108.5(14) . . ?
O5 C68 H68A 110.0 . . ?
C67 C68 H68A 110.0 . . ?
O5 C68 H68B 110.0 . . ?
C67 C68 H68B 110.0 . . ?
H68A C68 H68B 108.4 . . ?
O6 C69 C70 106.2(14) . . ?
O6 C69 H69A 110.5 . . ?
C70 C69 H69A 110.5 . . ?
O6 C69 H69B 110.5 . . ?
C70 C69 H69B 110.5 . . ?
H69A C69 H69B 108.7 . . ?
C71 C70 C69 104.2(11) . . ?
C71 C70 H70A 110.9 . . ?
C69 C70 H70A 110.9 . . ?
C71 C70 H70B 110.9 . . ?
C69 C70 H70B 110.9 . . ?
H70A C70 H70B 108.9 . . ?
C70 C71 C72 102.1(10) . . ?
C70 C71 H71A 111.3 . . ?
C72 C71 H71A 111.3 . . ?
C70 C71 H71B 111.3 . . ?
C72 C71 H71B 111.3 . . ?
H71A C71 H71B 109.2 . . ?
O6 C72 C71 106.4(13) . . ?
O6 C72 H72A 110.5 . . ?
C71 C72 H72A 110.5 . . ?
O6 C72 H72B 110.5 . . ?
C71 C72 H72B 110.5 . . ?
H72A C72 H72B 108.6 . . ?
C6 C73 C74 110.6(14) . . ?
C6 C73 C78 114.3(14) . . ?
C74 C73 C78 110.6(11) . . ?
C6 C73 H73 107.0 . . ?
C74 C73 H73 107.0 . . ?
C78 C73 H73 107.0 . . ?
C75 C74 C73 111.8(11) . . ?
C75 C74 H74A 109.3 . . ?
C73 C74 H74A 109.3 . . ?
C75 C74 H74B 109.3 . . ?
C73 C74 H74B 109.3 . . ?
H74A C74 H74B 107.9 . . ?
C74 C75 C76 110.8(11) . . ?
C74 C75 H75A 109.5 . . ?
C76 C75 H75A 109.5 . . ?
C74 C75 H75B 109.5 . . ?
C76 C75 H75B 109.5 . . ?
H75A C75 H75B 108.1 . . ?
C77 C76 C75 110.3(11) . . ?
C77 C76 H76A 109.6 . . ?
C75 C76 H76A 109.6 . . ?
C77 C76 H76B 109.6 . . ?
C75 C76 H76B 109.6 . . ?
H76A C76 H76B 108.1 . . ?
C76 C77 C78 110.4(9) . . ?
C76 C77 H77A 109.6 . . ?
C78 C77 H77A 109.6 . . ?
C76 C77 H77B 109.6 . . ?
C78 C77 H77B 109.6 . . ?
H77A C77 H77B 108.1 . . ?
C73 C78 C77 113.1(11) . . ?
C73 C78 H78A 109.0 . . ?
C77 C78 H78A 109.0 . . ?
C73 C78 H78B 109.0 . . ?
C77 C78 H78B 109.0 . . ?
H78A C78 H78B 107.8 . . ?
C80 C79 C84 110.3(9) . . ?
C80 C79 C4 104.4(8) . . ?
C84 C79 C4 109.8(8) . . ?
C80 C79 H79 110.7 . . ?
C84 C79 H79 110.7 . . ?
C4 C79 H79 110.7 . . ?
C79 C80 C81 111.8(9) . . ?
C79 C80 H80A 109.3 . . ?
C81 C80 H80A 109.3 . . ?
C79 C80 H80B 109.3 . . ?
C81 C80 H80B 109.3 . . ?
H80A C80 H80B 107.9 . . ?
C82 C81 C80 112.2(9) . . ?
C82 C81 H81A 109.2 . . ?
C80 C81 H81A 109.2 . . ?
C82 C81 H81B 109.2 . . ?
C80 C81 H81B 109.2 . . ?
H81A C81 H81B 107.9 . . ?
C81 C82 C83 114.2(11) . . ?
C81 C82 H82A 108.7 . . ?
C83 C82 H82A 108.7 . . ?
C81 C82 H82B 108.7 . . ?
C83 C82 H82B 108.7 . . ?
H82A C82 H82B 107.6 . . ?
C84 C83 C82 112.7(10) . . ?
C84 C83 H83A 109.1 . . ?
C82 C83 H83A 109.1 . . ?
C84 C83 H83B 109.1 . . ?
C82 C83 H83B 109.1 . . ?
H83A C83 H83B 107.8 . . ?
C83 C84 C79 108.1(10) . . ?
C83 C84 H84A 110.1 . . ?
C79 C84 H84A 110.1 . . ?
C83 C84 H84B 110.1 . . ?
C79 C84 H84B 110.1 . . ?
H84A C84 H84B 108.4 . . ?
C90 C85 C86 91.5(8) . . ?
C90 C85 C2 111.2(10) . . ?
C86 C85 C2 106.1(9) . . ?
C90 C85 H85 115.1 . . ?
C86 C85 H85 115.1 . . ?
C2 C85 H85 115.1 . . ?
C87 C86 C85 105.4(8) . . ?
C87 C86 H86A 110.7 . . ?
C85 C86 H86A 110.7 . . ?
C87 C86 H86B 110.7 . . ?
C85 C86 H86B 110.7 . . ?
H86A C86 H86B 108.8 . . ?
C88 C87 C86 120.4(8) . . ?
C88 C87 H87A 107.2 . . ?
C86 C87 H87A 107.2 . . ?
C88 C87 H87B 107.2 . . ?
C86 C87 H87B 107.2 . . ?
H87A C87 H87B 106.9 . . ?
C87 C88 C89 112.2(8) . . ?
C87 C88 H88A 109.2 . . ?
C89 C88 H88A 109.2 . . ?
C87 C88 H88B 109.2 . . ?
C89 C88 H88B 109.2 . . ?
H88A C88 H88B 107.9 . . ?
C88 C89 C90 115.1(9) . . ?
C88 C89 H89A 108.5 . . ?
C90 C89 H89A 108.5 . . ?
C88 C89 H89B 108.5 . . ?
C90 C89 H89B 108.5 . . ?
H89A C89 H89B 107.5 . . ?
C89 C90 C85 108.2(10) . . ?
C89 C90 H90A 110.1 . . ?
C85 C90 H90A 110.1 . . ?
C89 C90 H90B 110.1 . . ?
C85 C90 H90B 110.1 . . ?
H90A C90 H90B 108.4 . . ?
O7 C91 C92 104.4(11) . . ?
O7 C91 H91A 110.9 . . ?
C92 C91 H91A 110.9 . . ?
O7 C91 H91B 110.9 . . ?
C92 C91 H91B 110.9 . . ?
H91A C91 H91B 108.9 . . ?
C93 C92 C91 103.5(10) . . ?
C93 C92 H92A 111.1 . . ?
C91 C92 H92A 111.1 . . ?
C93 C92 H92B 111.1 . . ?
C91 C92 H92B 111.1 . . ?
H92A C92 H92B 109.0 . . ?
C94 C93 C92 105.4(10) . . ?
C94 C93 H93A 110.7 . . ?
C92 C93 H93A 110.7 . . ?
C94 C93 H93B 110.7 . . ?
C92 C93 H93B 110.7 . . ?
H93A C93 H93B 108.8 . . ?
O7 C94 C93 106.0(13) . . ?
O7 C94 H94A 110.5 . . ?
C93 C94 H94A 110.5 . . ?
O7 C94 H94B 110.5 . . ?
C93 C94 H94B 110.5 . . ?
H94A C94 H94B 108.7 . . ?
C96 C95 C100 111.0(11) . . ?
C96 C95 C34 109.8(13) . . ?
C100 C95 C34 115.5(12) . . ?
C96 C95 H95 106.7 . . ?
C100 C95 H95 106.7 . . ?
C34 C95 H95 106.7 . . ?
C95 C96 C97 111.5(10) . . ?
C95 C96 H96A 109.3 . . ?
C97 C96 H96A 109.3 . . ?
C95 C96 H96B 109.3 . . ?
C97 C96 H96B 109.3 . . ?
H96A C96 H96B 108.0 . . ?
C98 C97 C96 109.3(10) . . ?
C98 C97 H97A 109.8 . . ?
C96 C97 H97A 109.8 . . ?
C98 C97 H97B 109.8 . . ?
C96 C97 H97B 109.8 . . ?
H97A C97 H97B 108.3 . . ?
C97 C98 C99 112.3(10) . . ?
C97 C98 H98A 109.2 . . ?
C99 C98 H98A 109.2 . . ?
C97 C98 H98B 109.2 . . ?
C99 C98 H98B 109.2 . . ?
H98A C98 H98B 107.9 . . ?
C100 C99 C98 110.1(9) . . ?
C100 C99 H99A 109.6 . . ?
C98 C99 H99A 109.6 . . ?
C100 C99 H99B 109.6 . . ?
C98 C99 H99B 109.6 . . ?
H99A C99 H99B 108.2 . . ?
C95 C100 C99 111.8(10) . . ?
C95 C100 H10C 109.3 . . ?
C99 C100 H10C 109.3 . . ?
C95 C100 H10D 109.3 . . ?
C99 C100 H10D 109.3 . . ?
H10C C100 H10D 107.9 . . ?
C36 C101 C106 128.2(12) . . ?
C36 C101 C102 110.3(12) . . ?
C106 C101 C102 118.9(10) . . ?
C36 C101 H101 95.3 . . ?
C106 C101 H101 95.3 . . ?
C102 C101 H101 95.3 . . ?
C101 C102 C103 116.0(9) . . ?
C101 C102 H10I 108.3 . . ?
C103 C102 H10I 108.3 . . ?
C101 C102 H10J 108.3 . . ?
C103 C102 H10J 108.3 . . ?
H10I C102 H10J 107.4 . . ?
C104 C103 C102 115.1(10) . . ?
C104 C103 H10K 108.5 . . ?
C102 C103 H10K 108.5 . . ?
C104 C103 H10L 108.5 . . ?
C102 C103 H10L 108.5 . . ?
H10K C103 H10L 107.5 . . ?
C103 C104 C105 113.1(10) . . ?
C103 C104 H10Q 109.0 . . ?
C105 C104 H10Q 109.0 . . ?
C103 C104 H10R 109.0 . . ?
C105 C104 H10R 109.0 . . ?
H10Q C104 H10R 107.8 . . ?
C106 C105 C104 111.2(10) . . ?
C106 C105 H10M 109.4 . . ?
C104 C105 H10M 109.4 . . ?
C106 C105 H10N 109.4 . . ?
C104 C105 H10N 109.4 . . ?
H10M C105 H10N 108.0 . . ?
C101 C106 C105 115.6(11) . . ?
C101 C106 H10O 108.4 . . ?
C105 C106 H10O 108.4 . . ?
C101 C106 H10P 108.4 . . ?
C105 C106 H10P 108.4 . . ?
H10O C106 H10P 107.4 . . ?
C112 C107 C108 108.9(9) . . ?
C112 C107 C38 106.5(10) . . ?
C108 C107 C38 116.7(12) . . ?
C112 C107 H107 108.2 . . ?
C108 C107 H107 108.2 . . ?
C38 C107 H107 108.2 . . ?
C109 C108 C107 109.4(10) . . ?
C109 C108 H10E 109.8 . . ?
C107 C108 H10E 109.8 . . ?
C109 C108 H10F 109.8 . . ?
C107 C108 H10F 109.8 . . ?
H10E C108 H10F 108.2 . . ?
C108 C109 C110 112.4(10) . . ?
C108 C109 H10G 109.1 . . ?
C110 C109 H10G 109.1 . . ?
C108 C109 H10H 109.1 . . ?
C110 C109 H10H 109.1 . . ?
H10G C109 H10H 107.9 . . ?
C111 C110 C109 111.2(10) . . ?
C111 C110 H11G 109.4 . . ?
C109 C110 H11G 109.4 . . ?
C111 C110 H11H 109.4 . . ?
C109 C110 H11H 109.4 . . ?
H11G C110 H11H 108.0 . . ?
C112 C111 C110 111.7(9) . . ?
C112 C111 H11C 109.3 . . ?
C110 C111 H11C 109.3 . . ?
C112 C111 H11D 109.3 . . ?
C110 C111 H11D 109.3 . . ?
H11C C111 H11D 107.9 . . ?
C111 C112 C107 112.8(10) . . ?
C111 C112 H11E 109.0 . . ?
C107 C112 H11E 109.0 . . ?
C111 C112 H11F 109.0 . . ?
C107 C112 H11F 109.0 . . ?
H11E C112 H11F 107.8 . . ?
C114 C113 H11I 109.5 . . ?
C114 C113 H11J 109.5 . . ?
H11I C113 H11J 109.5 . . ?
C114 C113 H11K 109.5 . . ?
H11I C113 H11K 109.5 . . ?
H11J C113 H11K 109.5 . . ?
C119 C114 C115 118.3(5) . . ?
C119 C114 C113 121.8(5) . . ?
C115 C114 C113 119.9(5) . . ?
C116 C115 C114 119.9(6) . . ?
C116 C115 H115 120.1 . . ?
C114 C115 H115 120.1 . . ?
C117 C116 C115 121.0(7) . . ?
C117 C116 H116 119.5 . . ?
C115 C116 H116 119.5 . . ?
C116 C117 C118 120.8(7) . . ?
C116 C117 H117 119.6 . . ?
C118 C117 H117 119.6 . . ?
C117 C118 C119 120.0(7) . . ?
C117 C118 H118 120.0 . . ?
C119 C118 H118 120.0 . . ?
C114 C119 C118 120.0(6) . . ?
C114 C119 H119 120.0 . . ?
C118 C119 H119 120.0 . . ?

loop_
_geom_bond_atom_site_label_1
_geom_bond_atom_site_label_2
_geom_bond_distance
_geom_bond_site_symmetry_2
_geom_bond_publ_flag
Br1 Mg1 2.4719(15) . ?
Br2 Mg2 2.4737(16) . ?
Mg1 O5 2.01(3) . ?
Mg1 O6 2.03(3) . ?
Mg1 O1 2.036(15) . ?
Mg1 O2 2.037(8) . ?
Mg1 C1 2.166(4) . ?
Mg2 O4 2.002(15) . ?
Mg2 O3 2.031(3) . ?
Mg2 O7 2.08(2) . ?
Mg2 C33 2.163(4) . ?
O1 C28 1.440(11) . ?
O1 C25 1.442(11) . ?
O2 C32 1.464(9) . ?
O2 C29 1.465(8) . ?
O3 C57 1.424(6) . ?
O3 C60 1.472(6) . ?
O4 C61 1.448(11) . ?
O4 C64 1.451(11) . ?
O5 C68 1.441(15) . ?
O5 C65 1.454(15) . ?
O6 C69 1.436(14) . ?
O6 C72 1.438(14) . ?
O7 C94 1.441(14) . ?
O7 C91 1.443(14) . ?
C1 C2 1.413(6) . ?
C1 C6 1.415(6) . ?
C2 C7 1.363(14) . ?
C2 C3 1.398(6) . ?
C2 C85 1.658(14) . ?
C3 C4 1.382(7) . ?
C3 H3 0.9500 . ?
C4 C5 1.376(7) . ?
C4 C13 1.452(14) . ?
C4 C79 1.567(10) . ?
C5 C6 1.389(6) . ?
C5 H5 0.9500 . ?
C6 C73 1.52(2) . ?
C6 C19 1.558(18) . ?
C7 C8 1.456(10) . ?
C7 C12 1.472(10) . ?
C7 H7 1.0000 . ?
C8 C9 1.481(10) . ?
C8 H8A 0.9900 . ?
C8 H8B 0.9900 . ?
C9 C10 1.530(11) . ?
C9 H9A 0.9900 . ?
C9 H9B 0.9900 . ?
C10 C11 1.526(11) . ?
C10 H10A 0.9900 . ?
C10 H10B 0.9900 . ?
C11 C12 1.514(10) . ?
C11 H11A 0.9900 . ?
C11 H11B 0.9900 . ?
C12 H12A 0.9900 . ?
C12 H12B 0.9900 . ?
C13 C14 1.488(11) . ?
C13 C18 1.494(11) . ?
C13 H13 1.0000 . ?
C14 C15 1.509(11) . ?
C14 H14A 0.9900 . ?
C14 H14B 0.9900 . ?
C15 C16 1.544(11) . ?
C15 H15A 0.9900 . ?
C15 H15B 0.9900 . ?
C16 C17 1.522(11) . ?
C16 H16A 0.9900 . ?
C16 H16B 0.9900 . ?
C17 C18 1.507(11) . ?
C17 H17A 0.9900 . ?
C17 H17B 0.9900 . ?
C18 H18A 0.9900 . ?
C18 H18B 0.9900 . ?
C19 C20 1.521(11) . ?
C19 C24 1.530(10) . ?
C19 H19 1.0000 . ?
C20 C21 1.521(11) . ?
C20 H20A 0.9900 . ?
C20 H20B 0.9900 . ?
C21 C22 1.514(11) . ?
C21 H21A 0.9900 . ?
C21 H21B 0.9900 . ?
C22 C23 1.531(10) . ?
C22 H22A 0.9900 . ?
C22 H22B 0.9900 . ?
C23 C24 1.529(10) . ?
C23 H23A 0.9900 . ?
C23 H23B 0.9900 . ?
C24 H24A 0.9900 . ?
C24 H24B 0.9900 . ?
C25 C26 1.486(11) . ?
C25 H25A 0.9900 . ?
C25 H25B 0.9900 . ?
C26 C27 1.497(11) . ?
C26 H26A 0.9900 . ?
C26 H26B 0.9900 . ?
C27 C28 1.510(10) . ?
C27 H27A 0.9900 . ?
C27 H27B 0.9900 . ?
C28 H28A 0.9900 . ?
C28 H28B 0.9900 . ?
C29 C30 1.496(9) . ?
C29 H29A 0.9900 . ?
C29 H29B 0.9900 . ?
C30 C31 1.497(9) . ?
C30 H30A 0.9900 . ?
C30 H30B 0.9900 . ?
C31 C32 1.501(9) . ?
C31 H31A 0.9900 . ?
C31 H31B 0.9900 . ?
C32 H32A 0.9900 . ?
C32 H32B 0.9900 . ?
C33 C34 1.409(6) . ?
C33 C38 1.414(6) . ?
C34 C35 1.395(6) . ?
C34 C39 1.50(2) . ?
C34 C95 1.575(19) . ?
C35 C36 1.375(7) . ?
C35 H35 0.9500 . ?
C36 C37 1.389(7) . ?
C36 C101 1.398(15) . ?
C36 C45 1.573(11) . ?
C37 C38 1.401(6) . ?
C37 H37 0.9500 . ?
C38 C51 1.462(14) . ?
C38 C107 1.632(18) . ?
C39 C44 1.526(10) . ?
C39 C40 1.527(10) . ?
C39 H39 1.0000 . ?
C40 C41 1.534(9) . ?
C40 H40A 0.9900 . ?
C40 H40B 0.9900 . ?
C41 C42 1.531(10) . ?
C41 H41A 0.9900 . ?
C41 H41B 0.9900 . ?
C42 C43 1.520(11) . ?
C42 H42A 0.9900 . ?
C42 H42B 0.9900 . ?
C43 C44 1.522(10) . ?
C43 H43A 0.9900 . ?
C43 H43B 0.9900 . ?
C44 H44A 0.9900 . ?
C44 H44B 0.9900 . ?
C45 C46 1.470(9) . ?
C45 C50 1.501(10) . ?
C45 H45 1.0000 . ?
C46 C47 1.518(9) . ?
C46 H46A 0.9900 . ?
C46 H46B 0.9900 . ?
C47 C48 1.509(9) . ?
C47 H47A 0.9900 . ?
C47 H47B 0.9900 . ?
C48 C49 1.533(10) . ?
C48 H48A 0.9900 . ?
C48 H48B 0.9900 . ?
C49 C50 1.520(9) . ?
C49 H49A 0.9900 . ?
C49 H49B 0.9900 . ?
C50 H50A 0.9900 . ?
C50 H50B 0.9900 . ?
C51 C56 1.532(10) . ?
C51 C52 1.538(9) . ?
C51 H51 1.0000 . ?
C52 C54 1.535(9) . ?
C52 H52A 0.9900 . ?
C52 H52B 0.9900 . ?
C53 C54 1.524(10) . ?
C53 C55 1.529(10) . ?
C53 H53A 0.9900 . ?
C53 H53B 0.9900 . ?
C54 H54A 0.9900 . ?
C54 H54B 0.9900 . ?
C55 C56 1.542(9) . ?
C55 H55A 0.9900 . ?
C55 H55B 0.9900 . ?
C56 H56A 0.9900 . ?
C56 H56B 0.9900 . ?
C57 C58 1.526(7) . ?
C57 H57A 0.9900 . ?
C57 H57B 0.9900 . ?
C58 C59 1.505(6) . ?
C58 H58A 0.9900 . ?
C58 H58B 0.9900 . ?
C59 C60 1.506(7) . ?
C59 H59A 0.9900 . ?
C59 H59B 0.9900 . ?
C60 H60A 0.9900 . ?
C60 H60B 0.9900 . ?
C61 C62 1.492(10) . ?
C61 H61A 0.9900 . ?
C61 H61B 0.9900 . ?
C62 C63 1.498(11) . ?
C62 H62A 0.9900 . ?
C62 H62B 0.9900 . ?
C63 C64 1.486(11) . ?
C63 H63A 0.9900 . ?
C63 H63B 0.9900 . ?
C64 H64A 0.9900 . ?
C64 H64B 0.9900 . ?
C65 C66 1.509(13) . ?
C65 H65A 0.9900 . ?
C65 H65B 0.9900 . ?
C66 C67 1.506(14) . ?
C66 H66A 0.9900 . ?
C66 H66B 0.9900 . ?
C67 C68 1.506(13) . ?
C67 H67A 0.9900 . ?
C67 H67B 0.9900 . ?
C68 H68A 0.9900 . ?
C68 H68B 0.9900 . ?
C69 C70 1.512(13) . ?
C69 H69A 0.9900 . ?
C69 H69B 0.9900 . ?
C70 C71 1.507(13) . ?
C70 H70A 0.9900 . ?
C70 H70B 0.9900 . ?
C71 C72 1.522(12) . ?
C71 H71A 0.9900 . ?
C71 H71B 0.9900 . ?
C72 H72A 0.9900 . ?
C72 H72B 0.9900 . ?
C73 C74 1.528(10) . ?
C73 C78 1.529(11) . ?
C73 H73 1.0000 . ?
C74 C75 1.524(11) . ?
C74 H74A 0.9900 . ?
C74 H74B 0.9900 . ?
C75 C76 1.530(11) . ?
C75 H75A 0.9900 . ?
C75 H75B 0.9900 . ?
C76 C77 1.530(11) . ?
C76 H76A 0.9900 . ?
C76 H76B 0.9900 . ?
C77 C78 1.530(10) . ?
C77 H77A 0.9900 . ?
C77 H77B 0.9900 . ?
C78 H78A 0.9900 . ?
C78 H78B 0.9900 . ?
C79 C80 1.517(10) . ?
C79 C84 1.542(10) . ?
C79 H79 1.0000 . ?
C80 C81 1.529(10) . ?
C80 H80A 0.9900 . ?
C80 H80B 0.9900 . ?
C81 C82 1.498(11) . ?
C81 H81A 0.9900 . ?
C81 H81B 0.9900 . ?
C82 C83 1.525(11) . ?
C82 H82A 0.9900 . ?
C82 H82B 0.9900 . ?
C83 C84 1.523(10) . ?
C83 H83A 0.9900 . ?
C83 H83B 0.9900 . ?
C84 H84A 0.9900 . ?
C84 H84B 0.9900 . ?
C85 C90 1.555(11) . ?
C85 C86 1.581(10) . ?
C85 H85 1.0000 . ?
C86 C87 1.519(9) . ?
C86 H86A 0.9900 . ?
C86 H86B 0.9900 . ?
C87 C88 1.485(10) . ?
C87 H87A 0.9900 . ?
C87 H87B 0.9900 . ?
C88 C89 1.487(10) . ?
C88 H88A 0.9900 . ?
C88 H88B 0.9900 . ?
C89 C90 1.511(10) . ?
C89 H89A 0.9900 . ?
C89 H89B 0.9900 . ?
C90 H90A 0.9900 . ?
C90 H90B 0.9900 . ?
C91 C92 1.522(12) . ?
C91 H91A 0.9900 . ?
C91 H91B 0.9900 . ?
C92 C93 1.497(12) . ?
C92 H92A 0.9900 . ?
C92 H92B 0.9900 . ?
C93 C94 1.496(12) . ?
C93 H93A 0.9900 . ?
C93 H93B 0.9900 . ?
C94 H94A 0.9900 . ?
C94 H94B 0.9900 . ?
C95 C96 1.523(11) . ?
C95 C100 1.525(11) . ?
C95 H95 1.0000 . ?
C96 C97 1.530(11) . ?
C96 H96A 0.9900 . ?
C96 H96B 0.9900 . ?
C97 C98 1.513(11) . ?
C97 H97A 0.9900 . ?
C97 H97B 0.9900 . ?
C98 C99 1.530(11) . ?
C98 H98A 0.9900 . ?
C98 H98B 0.9900 . ?
C99 C100 1.528(10) . ?
C99 H99A 0.9900 . ?
C99 H99B 0.9900 . ?
C100 H10C 0.9900 . ?
C100 H10D 0.9900 . ?
C101 C106 1.471(11) . ?
C101 C102 1.495(10) . ?
C101 H101 1.0000 . ?
C102 C103 1.515(10) . ?
C102 H10I 0.9900 . ?
C102 H10J 0.9900 . ?
C103 C104 1.490(11) . ?
C103 H10K 0.9900 . ?
C103 H10L 0.9900 . ?
C104 C105 1.546(11) . ?
C104 H10Q 0.9900 . ?
C104 H10R 0.9900 . ?
C105 C106 1.526(11) . ?
C105 H10M 0.9900 . ?
C105 H10N 0.9900 . ?
C106 H10O 0.9900 . ?
C106 H10P 0.9900 . ?
C107 C112 1.535(11) . ?
C107 C108 1.539(11) . ?
C107 H107 1.0000 . ?
C108 C109 1.528(11) . ?
C108 H10E 0.9900 . ?
C108 H10F 0.9900 . ?
C109 C110 1.530(11) . ?
C109 H10G 0.9900 . ?
C109 H10H 0.9900 . ?
C110 C111 1.526(11) . ?
C110 H11G 0.9900 . ?
C110 H11H 0.9900 . ?
C111 C112 1.519(10) . ?
C111 H11C 0.9900 . ?
C111 H11D 0.9900 . ?
C112 H11E 0.9900 . ?
C112 H11F 0.9900 . ?
C113 C114 1.479(7) . ?
C113 H11I 0.9800 . ?
C113 H11J 0.9800 . ?
C113 H11K 0.9800 . ?
C114 C119 1.386(6) . ?
C114 C115 1.394(6) . ?
C115 C116 1.394(7) . ?
C115 H115 0.9500 . ?
C116 C117 1.337(7) . ?
C116 H116 0.9500 . ?
C117 C118 1.355(8) . ?
C117 H117 0.9500 . ?
C118 C119 1.407(7) . ?
C118 H118 0.9500 . ?
C119 H119 0.9500 . ?

loop_
_geom_torsion_atom_site_label_1
_geom_torsion_atom_site_label_2
_geom_torsion_atom_site_label_3
_geom_torsion_atom_site_label_4
_geom_torsion
_geom_torsion_site_symmetry_1
_geom_torsion_site_symmetry_2
_geom_torsion_site_symmetry_3
_geom_torsion_site_symmetry_4
_geom_torsion_publ_flag
C6 C1 C2 C7 177.4(6) . . . . ?
Mg1 C1 C2 C7 -11.2(7) . . . . ?
C6 C1 C2 C3 -1.4(6) . . . . ?
Mg1 C1 C2 C3 170.0(3) . . . . ?
C6 C1 C2 C85 -180.0(6) . . . . ?
Mg1 C1 C2 C85 -8.6(7) . . . . ?
C7 C2 C3 C4 -176.7(6) . . . . ?
C1 C2 C3 C4 2.0(7) . . . . ?
C85 C2 C3 C4 -179.4(6) . . . . ?
C2 C3 C4 C5 -1.5(7) . . . . ?
C2 C3 C4 C13 -174.9(7) . . . . ?
C2 C3 C4 C79 175.5(6) . . . . ?
C3 C4 C5 C6 0.5(7) . . . . ?
C13 C4 C5 C6 172.1(8) . . . . ?
C79 C4 C5 C6 -176.8(6) . . . . ?
C4 C5 C6 C1 0.0(7) . . . . ?
C4 C5 C6 C73 171.4(7) . . . . ?
C4 C5 C6 C19 -174.8(6) . . . . ?
C2 C1 C6 C5 0.4(6) . . . . ?
Mg1 C1 C6 C5 -171.2(3) . . . . ?
C2 C1 C6 C73 -171.3(8) . . . . ?
Mg1 C1 C6 C73 17.1(8) . . . . ?
C2 C1 C6 C19 174.8(6) . . . . ?
Mg1 C1 C6 C19 3.2(7) . . . . ?
C3 C2 C7 C8 86.2(19) . . . . ?
C1 C2 C7 C8 -92.5(19) . . . . ?
C3 C2 C7 C12 -82.3(15) . . . . ?
C1 C2 C7 C12 98.9(14) . . . . ?
C2 C7 C8 C9 -178.1(14) . . . . ?
C12 C7 C8 C9 -9(2) . . . . ?
C7 C8 C9 C10 44.7(18) . . . . ?
C8 C9 C10 C11 -70.8(13) . . . . ?
C9 C10 C11 C12 76.6(13) . . . . ?
C2 C7 C12 C11 179.9(12) . . . . ?
C8 C7 C12 C11 9.0(19) . . . . ?
C10 C11 C12 C7 -48.1(16) . . . . ?
C5 C4 C13 C14 -85.9(18) . . . . ?
C3 C4 C13 C14 86.1(17) . . . . ?
C5 C4 C13 C18 96.1(15) . . . . ?
C3 C4 C13 C18 -91.9(14) . . . . ?
C4 C13 C14 C15 163.3(14) . . . . ?
C18 C13 C14 C15 -19(2) . . . . ?
C13 C14 C15 C16 42(2) . . . . ?
C14 C15 C16 C17 -58.4(19) . . . . ?
C15 C16 C17 C18 54(2) . . . . ?
C4 C13 C18 C17 -167.7(14) . . . . ?
C14 C13 C18 C17 14(3) . . . . ?
C16 C17 C18 C13 -33(3) . . . . ?
C5 C6 C19 C20 -66.1(13) . . . . ?
C1 C6 C19 C20 119.2(12) . . . . ?
C5 C6 C19 C24 61.2(15) . . . . ?
C1 C6 C19 C24 -113.5(14) . . . . ?
C24 C19 C20 C21 54.6(19) . . . . ?
C6 C19 C20 C21 -175.1(12) . . . . ?
C19 C20 C21 C22 -55.0(18) . . . . ?
C20 C21 C22 C23 55.7(17) . . . . ?
C21 C22 C23 C24 -56.1(15) . . . . ?
C22 C23 C24 C19 55.5(15) . . . . ?
C20 C19 C24 C23 -55.0(19) . . . . ?
C6 C19 C24 C23 177.7(12) . . . . ?
C28 O1 C25 C26 12.5(18) . . . . ?
Mg1 O1 C25 C26 -136.9(12) . . . . ?
O1 C25 C26 C27 -35.1(16) . . . . ?
C25 C26 C27 C28 42.7(14) . . . . ?
C25 O1 C28 C27 15.0(17) . . . . ?
Mg1 O1 C28 C27 164.0(12) . . . . ?
C26 C27 C28 O1 -35.9(15) . . . . ?
C32 O2 C29 C30 -5.3(10) . . . . ?
Mg1 O2 C29 C30 -174.0(7) . . . . ?
O2 C29 C30 C31 24.7(11) . . . . ?
C29 C30 C31 C32 -34.5(11) . . . . ?
C29 O2 C32 C31 -16.1(11) . . . . ?
Mg1 O2 C32 C31 153.8(7) . . . . ?
C30 C31 C32 O2 31.2(11) . . . . ?
C38 C33 C34 C35 0.3(7) . . . . ?
Mg2 C33 C34 C35 -171.4(4) . . . . ?
C38 C33 C34 C39 -171.9(7) . . . . ?
Mg2 C33 C34 C39 16.3(8) . . . . ?
C38 C33 C34 C95 175.6(7) . . . . ?
Mg2 C33 C34 C95 3.8(8) . . . . ?
C33 C34 C35 C36 1.0(8) . . . . ?
C39 C34 C35 C36 173.1(7) . . . . ?
C95 C34 C35 C36 -174.6(6) . . . . ?
C34 C35 C36 C37 -0.5(7) . . . . ?
C34 C35 C36 C101 174.4(14) . . . . ?
C34 C35 C36 C45 177.9(6) . . . . ?
C35 C36 C37 C38 -1.2(7) . . . . ?
C101 C36 C37 C38 -177.2(10) . . . . ?
C45 C36 C37 C38 -179.4(6) . . . . ?
C36 C37 C38 C33 2.6(8) . . . . ?
C36 C37 C38 C51 -169.6(6) . . . . ?
C36 C37 C38 C107 169.5(7) . . . . ?
C34 C33 C38 C37 -2.0(7) . . . . ?
Mg2 C33 C38 C37 169.6(4) . . . . ?
C34 C33 C38 C51 170.1(6) . . . . ?
Mg2 C33 C38 C51 -18.3(8) . . . . ?
C34 C33 C38 C107 -169.3(6) . . . . ?
Mg2 C33 C38 C107 2.4(8) . . . . ?
C35 C34 C39 C44 43.2(16) . . . . ?
C33 C34 C39 C44 -144.3(12) . . . . ?
C35 C34 C39 C40 -82.7(14) . . . . ?
C33 C34 C39 C40 89.7(16) . . . . ?
C34 C39 C40 C41 -179.8(12) . . . . ?
C44 C39 C40 C41 53(2) . . . . ?
C39 C40 C41 C42 -54.0(16) . . . . ?
C40 C41 C42 C43 56.1(16) . . . . ?
C41 C42 C43 C44 -58.8(15) . . . . ?
C42 C43 C44 C39 57.8(16) . . . . ?
C34 C39 C44 C43 177.5(12) . . . . ?
C40 C39 C44 C43 -54(2) . . . . ?
C35 C36 C45 C46 123.8(8) . . . . ?
C37 C36 C45 C46 -58.0(10) . . . . ?
C35 C36 C45 C50 -107.7(10) . . . . ?
C37 C36 C45 C50 70.6(13) . . . . ?
C50 C45 C46 C47 48.4(13) . . . . ?
C36 C45 C46 C47 176.4(7) . . . . ?
C45 C46 C47 C48 -53.0(14) . . . . ?
C46 C47 C48 C49 54.2(14) . . . . ?
C47 C48 C49 C50 -52.3(13) . . . . ?
C46 C45 C50 C49 -48.7(14) . . . . ?
C36 C45 C50 C49 -175.4(8) . . . . ?
C48 C49 C50 C45 50.8(14) . . . . ?
C37 C38 C51 C56 34.8(13) . . . . ?
C33 C38 C51 C56 -137.5(9) . . . . ?
C37 C38 C51 C52 -90.1(10) . . . . ?
C33 C38 C51 C52 97.6(11) . . . . ?
C38 C51 C52 C54 -174.0(9) . . . . ?
C56 C51 C52 C54 55.5(15) . . . . ?
C55 C53 C54 C52 55.9(15) . . . . ?
C51 C52 C54 C53 -55.7(14) . . . . ?
C54 C53 C55 C56 -56.5(14) . . . . ?
C38 C51 C56 C55 -179.9(9) . . . . ?
C52 C51 C56 C55 -56.4(14) . . . . ?
C53 C55 C56 C51 57.4(12) . . . . ?
C60 O3 C57 C58 -18.4(7) . . . . ?
Mg2 O3 C57 C58 152.2(4) . . . . ?
O3 C57 C58 C59 38.5(7) . . . . ?
C57 C58 C59 C60 -42.6(7) . . . . ?
C57 O3 C60 C59 -9.4(7) . . . . ?
Mg2 O3 C60 C59 -179.4(4) . . . . ?
C58 C59 C60 O3 33.4(7) . . . . ?
C64 O4 C61 C62 13.4(16) . . . . ?
Mg2 O4 C61 C62 164.3(11) . . . . ?
O4 C61 C62 C63 -35.1(15) . . . . ?
C61 C62 C63 C64 42.1(14) . . . . ?
C61 O4 C64 C63 14.2(16) . . . . ?
Mg2 O4 C64 C63 -136.9(11) . . . . ?
C62 C63 C64 O4 -35.7(15) . . . . ?
C68 O5 C65 C66 20(4) . . . . ?
Mg1 O5 C65 C66 170(2) . . . . ?
O5 C65 C66 C67 -14(4) . . . . ?
C65 C66 C67 C68 3(4) . . . . ?
C65 O5 C68 C67 -18(4) . . . . ?
Mg1 O5 C68 C67 -167(2) . . . . ?
C66 C67 C68 O5 9(4) . . . . ?
C72 O6 C69 C70 -7(3) . . . . ?
Mg1 O6 C69 C70 146(2) . . . . ?
O6 C69 C70 C71 26(3) . . . . ?
C69 C70 C71 C72 -33(2) . . . . ?
C69 O6 C72 C71 -14(3) . . . . ?
Mg1 O6 C72 C71 -165.1(19) . . . . ?
C70 C71 C72 O6 29(2) . . . . ?
C5 C6 C73 C74 43.3(17) . . . . ?
C1 C6 C73 C74 -145.0(13) . . . . ?
C5 C6 C73 C78 -82.4(15) . . . . ?
C1 C6 C73 C78 89.4(18) . . . . ?
C6 C73 C74 C75 178.7(13) . . . . ?
C78 C73 C74 C75 -54(2) . . . . ?
C73 C74 C75 C76 57.2(18) . . . . ?
C74 C75 C76 C77 -58.4(18) . . . . ?
C75 C76 C77 C78 56.6(18) . . . . ?
C6 C73 C78 C77 178.4(13) . . . . ?
C74 C73 C78 C77 53(2) . . . . ?
C76 C77 C78 C73 -54.7(18) . . . . ?
C5 C4 C79 C80 -92.9(8) . . . . ?
C3 C4 C79 C80 90.1(9) . . . . ?
C5 C4 C79 C84 148.9(8) . . . . ?
C3 C4 C79 C84 -28.1(12) . . . . ?
C84 C79 C80 C81 -59.0(14) . . . . ?
C4 C79 C80 C81 -176.9(10) . . . . ?
C79 C80 C81 C82 51.3(18) . . . . ?
C80 C81 C82 C83 -47(2) . . . . ?
C81 C82 C83 C84 51(2) . . . . ?
C82 C83 C84 C79 -56.1(19) . . . . ?
C80 C79 C84 C83 60.5(15) . . . . ?
C4 C79 C84 C83 175.1(10) . . . . ?
C3 C2 C85 C90 -47.6(11) . . . . ?
C1 C2 C85 C90 131.0(9) . . . . ?
C3 C2 C85 C86 50.6(9) . . . . ?
C1 C2 C85 C86 -130.8(7) . . . . ?
C90 C85 C86 C87 -75.2(10) . . . . ?
C2 C85 C86 C87 172.1(7) . . . . ?
C85 C86 C87 C88 51.9(13) . . . . ?
C86 C87 C88 C89 -20.8(19) . . . . ?
C87 C88 C89 C90 22(2) . . . . ?
C88 C89 C90 C85 -58.2(16) . . . . ?
C86 C85 C90 C89 81.5(11) . . . . ?
C2 C85 C90 C89 -170.5(9) . . . . ?
C94 O7 C91 C92 -18(3) . . . . ?
Mg2 O7 C91 C92 -167.2(16) . . . . ?
O7 C91 C92 C93 29(2) . . . . ?
C91 C92 C93 C94 -30(2) . . . . ?
C91 O7 C94 C93 -1(3) . . . . ?
Mg2 O7 C94 C93 149.4(18) . . . . ?
C92 C93 C94 O7 20(3) . . . . ?
C35 C34 C95 C96 -64.3(14) . . . . ?
C33 C34 C95 C96 120.3(13) . . . . ?
C35 C34 C95 C100 62.1(16) . . . . ?
C33 C34 C95 C100 -113.4(15) . . . . ?
C100 C95 C96 C97 56(2) . . . . ?
C34 C95 C96 C97 -175.1(12) . . . . ?
C95 C96 C97 C98 -57.1(19) . . . . ?
C96 C97 C98 C99 57.6(18) . . . . ?
C97 C98 C99 C100 -56.5(16) . . . . ?
C96 C95 C100 C99 -55(2) . . . . ?
C34 C95 C100 C99 179.7(13) . . . . ?
C98 C99 C100 C95 54.2(16) . . . . ?
C35 C36 C101 C106 137(2) . . . . ?
C37 C36 C101 C106 -48(3) . . . . ?
C35 C36 C101 C102 -61(3) . . . . ?
C37 C36 C101 C102 114(2) . . . . ?
C36 C101 C102 C103 166(2) . . . . ?
C106 C101 C102 C103 -30(3) . . . . ?
C101 C102 C103 C104 37(3) . . . . ?
C102 C103 C104 C105 -48(3) . . . . ?
C103 C104 C105 C106 53(2) . . . . ?
C36 C101 C106 C105 -164(2) . . . . ?
C102 C101 C106 C105 36(3) . . . . ?
C104 C105 C106 C101 -46(3) . . . . ?
C37 C38 C107 C112 98.4(10) . . . . ?
C33 C38 C107 C112 -94.2(11) . . . . ?
C37 C38 C107 C108 -23.4(15) . . . . ?
C33 C38 C107 C108 144.0(10) . . . . ?
C112 C107 C108 C109 58.6(17) . . . . ?
C38 C107 C108 C109 179.1(10) . . . . ?
C107 C108 C109 C110 -58.4(15) . . . . ?
C108 C109 C110 C111 54.3(18) . . . . ?
C109 C110 C111 C112 -51.0(17) . . . . ?
C110 C111 C112 C107 54.1(15) . . . . ?
C108 C107 C112 C111 -57.7(17) . . . . ?
C38 C107 C112 C111 175.7(9) . . . . ?
C119 C114 C115 C116 0.7(7) . . . . ?
C113 C114 C115 C116 -179.5(5) . . . . ?
C114 C115 C116 C117 -1.0(9) . . . . ?
C115 C116 C117 C118 0.2(10) . . . . ?
C116 C117 C118 C119 0.9(10) . . . . ?
C115 C114 C119 C118 0.4(7) . . . . ?
C113 C114 C119 C118 -179.4(5) . . . . ?
C117 C118 C119 C114 -1.2(8) . . . . ?
